data_4518862
loop_
_publ_author_name
'Schlenker, Kevin'
'Christensen, Elizabeth G.'
'Zhanserkeev, Asylbek A.'
'McDonald, Gabriel R.'
'Yang, Emily L.'
'Lutz, Kevin T.'
'Steele, Ryan P.'
'VanderLinden, Ryan T.'
'Saouma, Caroline T.'

_publ_section_title
;
 Role of Ligand-Bound CO2 in the Hydrogenation of CO2 to Formate with a
 (PNP)Mn Catalyst
;
_journal_issue 13
_journal_name_full 'ACS Catalysis'
_journal_page_first 8358
_journal_page_last 8369
_journal_paper_doi 10.1021/acscatal.1c01709
_journal_volume 11
_journal_year 2021
_chemical_formula_moiety 'C24 H41 Mn N O4, C12 H24 O6 K, 5(C4 H8 O)'
_chemical_formula_sum 'C58 H105 K Mn N O15 P2'
_chemical_formula_weight 1212.40
_space_group_crystal_system monoclinic
_space_group_IT_number 15
_space_group_name_Hall '-C 2yc'
_space_group_name_H-M_alt 'C 1 2/c 1'
_atom_sites_solution_hydrogens geom
_audit_creation_method SHELXL-2017/1
_cell_angle_alpha 90
_cell_angle_beta 99.137(3)
_cell_angle_gamma 90
_cell_formula_units_Z 8
_cell_length_a 40.520(5)
_cell_length_b 11.0361(12)
_cell_length_c 29.824(3)
_cell_measurement_reflns_used 9816
_cell_measurement_temperature 165(2)
_cell_measurement_theta_max 28.29
_cell_measurement_theta_min 2.31
_cell_volume 13168(3)
_computing_structure_refinement 'SHELXL-2017/1 (Sheldrick, 2017)'
_computing_structure_solution 'SHELXT 2014/5 (Sheldrick, 2014)'
_diffrn_ambient_temperature 165(2)
_diffrn_measured_fraction_theta_full 0.999
_diffrn_measured_fraction_theta_max 0.997
_diffrn_measurement_device_type 'BRUKER APEX II CCD'
_diffrn_measurement_method '\f and \w scans'
_diffrn_radiation_type MoK\a
_diffrn_radiation_wavelength 0.71073
_diffrn_reflns_av_R_equivalents 0.0392
_diffrn_reflns_av_unetI/netI 0.0204
_diffrn_reflns_Laue_measured_fraction_full 0.999
_diffrn_reflns_Laue_measured_fraction_max 0.997
_diffrn_reflns_limit_h_max 54
_diffrn_reflns_limit_h_min -54
_diffrn_reflns_limit_k_max 14
_diffrn_reflns_limit_k_min -14
_diffrn_reflns_limit_l_max 40
_diffrn_reflns_limit_l_min -40
_diffrn_reflns_number 142890
_diffrn_reflns_point_group_measured_fraction_full 0.999
_diffrn_reflns_point_group_measured_fraction_max 0.997
_diffrn_reflns_theta_full 25.242
_diffrn_reflns_theta_max 28.776
_diffrn_reflns_theta_min 2.314
_diffrn_source 'Fine-focus sealed tube'
_exptl_absorpt_coefficient_mu 0.372
_exptl_absorpt_correction_T_max 0.7458
_exptl_absorpt_correction_T_min 0.7011
_exptl_absorpt_correction_type multi-scan
_exptl_absorpt_process_details SADABS-2016/2
_exptl_crystal_colour red
_exptl_crystal_density_diffrn 1.223
_exptl_crystal_description irregular
_exptl_crystal_F_000 5232
_exptl_crystal_size_max 0.520
_exptl_crystal_size_mid 0.290
_exptl_crystal_size_min 0.225
_refine_diff_density_max 0.415
_refine_diff_density_min -0.383
_refine_diff_density_rms 0.054
_refine_ls_extinction_method none
_refine_ls_goodness_of_fit_ref 1.056
_refine_ls_hydrogen_treatment constr
_refine_ls_matrix_type full
_refine_ls_number_parameters 1028
_refine_ls_number_reflns 17097
_refine_ls_number_restraints 1539
_refine_ls_restrained_S_all 1.203
_refine_ls_R_factor_all 0.0599
_refine_ls_R_factor_gt 0.0443
_refine_ls_shift/su_max 0.001
_refine_ls_shift/su_mean 0.000
_refine_ls_structure_factor_coef Fsqd
_refine_ls_weighting_details 'w=1/[\s^2^(Fo^2^)+(0.0720P)^2^+8.6812P] where P=(Fo^2^+2Fc^2^)/3'
_refine_ls_weighting_scheme calc
_refine_ls_wR_factor_gt 0.1209
_refine_ls_wR_factor_ref 0.1332
_reflns_Friedel_coverage 0.000
_reflns_number_gt 13541
_reflns_number_total 17097
_reflns_threshold_expression 'I > 2\s(I)'
_cod_data_source_file cs1c01709_si_002.cif
_cod_data_source_block 20190905CS_0m
_cod_depositor_comments
;
The following automatic conversions were performed:

data item '_exptl_absorpt_correction_type' value 'Multi-scan' was
changed to 'multi-scan' in accordance with the
/home/data/users/saulius/crontab/automatic-downloads/current/ACS/lib/dictionaries/cif_core.dic
dictionary named 'cif_core.dic' version 2.4.2 last updated on
2011-04-26.

Automatic conversion script
Id: cif_fix_values 7556 2019-12-06 15:28:31Z antanas 
;
_cod_original_sg_symbol_H-M 'C 2/c'
_cod_database_code 4518862
_shelx_shelxl_version_number 2017/1
_shelx_space_group_comment
;
The symmetry employed for this shelxl refinement is uniquely defined
by the following loop, which should always be used as a source of
symmetry information in preference to the above space-group names.
They are only intended as comments.
;
_shelx_estimated_absorpt_t_min 0.830
_shelx_estimated_absorpt_t_max 0.921

loop_
_space_group_symop_operation_xyz
'x, y, z'
'-x, y, -z+1/2'
'x+1/2, y+1/2, z'
'-x+1/2, y+1/2, -z+1/2'
'-x, -y, -z'
'x, -y, z-1/2'
'-x+1/2, -y+1/2, -z'
'x+1/2, -y+1/2, z-1/2'

loop_
_atom_site_label
_atom_site_type_symbol
_atom_site_fract_x
_atom_site_fract_y
_atom_site_fract_z
_atom_site_U_iso_or_equiv
_atom_site_adp_type
_atom_site_occupancy
_atom_site_site_symmetry_order
_atom_site_calc_flag
_atom_site_refinement_flags_posn
_atom_site_refinement_flags_adp
_atom_site_refinement_flags_occupancy
_atom_site_disorder_assembly
_atom_site_disorder_group
Mn1 Mn 0.35710(2) 0.26694(2) 0.35635(2) 0.02673(7) Uani 1 1 d . . . . .
N1 N 0.35644(3) 0.44954(11) 0.34438(4) 0.0289(3) Uani 1 1 d . . . . .
O1 O 0.36566(4) 0.00783(12) 0.37767(5) 0.0556(4) Uani 1 1 d . . . . .
P1 P 0.32899(2) 0.26970(4) 0.28251(2) 0.03097(9) Uani 1 1 d . . . . .
C1 C 0.36281(4) 0.10976(15) 0.36822(6) 0.0368(3) Uani 1 1 d . . . . .
C2 C 0.31908(4) 0.25215(13) 0.37651(6) 0.0314(3) Uani 1 1 d . . . . .
P2 P 0.38560(2) 0.33907(4) 0.42545(2) 0.03311(10) Uani 1 1 d . . . . .
O2 O 0.29249(3) 0.23346(11) 0.38579(5) 0.0421(3) Uani 1 1 d . . . . .
C3 C 0.39393(5) 0.33360(16) 0.28401(6) 0.0389(4) Uani 1 1 d . . . . .
O3 O 0.39736(3) 0.27546(10) 0.32122(4) 0.0355(2) Uani 1 1 d . . . . .
C4 C 0.35863(4) 0.38648(15) 0.26867(6) 0.0362(3) Uani 1 1 d . . . . .
H4 H 0.354496 0.412088 0.236100 0.043 Uiso 1 1 calc R U . . .
C5 C 0.36878(4) 0.48703(15) 0.42350(6) 0.0371(4) Uani 1 1 d . . . . .
H5 H 0.366328 0.531895 0.449952 0.044 Uiso 1 1 calc R U . . .
C8 C 0.35352(5) 0.60927(16) 0.28955(7) 0.0442(4) Uani 1 1 d . . . . .
H8 H 0.353387 0.634678 0.259086 0.053 Uiso 1 1 calc R U . . .
C6 C 0.35954(4) 0.53150(14) 0.38012(6) 0.0330(3) Uani 1 1 d . . . . .
C9 C 0.35153(5) 0.69349(16) 0.32464(7) 0.0463(4) Uani 1 1 d . . . . .
H9 H 0.348235 0.776929 0.317454 0.056 Uiso 1 1 calc R U . . .
C10 C 0.35425(5) 0.65703(15) 0.36822(7) 0.0416(4) Uani 1 1 d . . . . .
H10 H 0.352648 0.714969 0.391334 0.050 Uiso 1 1 calc R U . . .
C7 C 0.35567(4) 0.48884(15) 0.30142(6) 0.0337(3) Uani 1 1 d . . . . .
O4 O 0.41606(4) 0.35269(14) 0.26099(5) 0.0544(4) Uani 1 1 d . . . . .
C15 C 0.28625(4) 0.34354(16) 0.26593(6) 0.0393(4) Uani 1 1 d . . . . .
C14 C 0.31388(6) 0.02763(18) 0.26407(8) 0.0549(5) Uani 1 1 d . . . . .
H14A H 0.290050 0.046019 0.262331 0.082 Uiso 1 1 calc R U . . .
H14B H 0.323874 0.014789 0.295844 0.082 Uiso 1 1 calc R U . . .
H14C H 0.316520 -0.045844 0.246523 0.082 Uiso 1 1 calc R U . . .
C13 C 0.31677(8) 0.1533(2) 0.19430(8) 0.0698(7) Uani 1 1 d . . . . .
H13A H 0.328833 0.219127 0.181912 0.105 Uiso 1 1 calc R U . . .
H13B H 0.293056 0.174620 0.191655 0.105 Uiso 1 1 calc R U . . .
H13C H 0.319081 0.078659 0.177279 0.105 Uiso 1 1 calc R U . . .
C12 C 0.36810(6) 0.0969(2) 0.24691(8) 0.0590(6) Uani 1 1 d . . . . .
H12A H 0.369383 0.020107 0.230786 0.088 Uiso 1 1 calc R U . . .
H12B H 0.378367 0.087197 0.278742 0.088 Uiso 1 1 calc R U . . .
H12C H 0.380033 0.159879 0.232724 0.088 Uiso 1 1 calc R U . . .
C16 C 0.28391(6) 0.4141(2) 0.22114(7) 0.0547(5) Uani 1 1 d . . . . .
H16A H 0.289980 0.360743 0.197480 0.082 Uiso 1 1 calc R U . . .
H16B H 0.299272 0.483262 0.225340 0.082 Uiso 1 1 calc R U . . .
H16C H 0.260996 0.443399 0.212018 0.082 Uiso 1 1 calc R U . . .
C17 C 0.25835(5) 0.2488(2) 0.26305(9) 0.0576(6) Uani 1 1 d . . . . .
H17A H 0.236595 0.289680 0.258418 0.086 Uiso 1 1 calc R U . . .
H17B H 0.260922 0.202202 0.291354 0.086 Uiso 1 1 calc R U . . .
H17C H 0.259675 0.194056 0.237537 0.086 Uiso 1 1 calc R U . . .
C11 C 0.33138(5) 0.13379(17) 0.24453(7) 0.0457(4) Uani 1 1 d . . . . .
C23 C 0.37839(5) 0.27056(19) 0.48119(6) 0.0478(4) Uani 1 1 d . . . . .
C22 C 0.44835(5) 0.2380(2) 0.41694(9) 0.0582(6) Uani 1 1 d . . . . .
H22A H 0.436503 0.208467 0.387791 0.087 Uiso 1 1 calc R U . . .
H22B H 0.446510 0.178137 0.440675 0.087 Uiso 1 1 calc R U . . .
H22C H 0.471971 0.250766 0.414696 0.087 Uiso 1 1 calc R U . . .
C21 C 0.45119(6) 0.4064(3) 0.47432(8) 0.0679(7) Uani 1 1 d . . . . .
H21A H 0.474687 0.421306 0.471907 0.102 Uiso 1 1 calc R U . . .
H21B H 0.449863 0.346592 0.498271 0.102 Uiso 1 1 calc R U . . .
H21C H 0.440728 0.482218 0.481795 0.102 Uiso 1 1 calc R U . . .
C20 C 0.43816(5) 0.4512(2) 0.39276(7) 0.0505(5) Uani 1 1 d . . . . .
H20A H 0.426790 0.424006 0.362997 0.076 Uiso 1 1 calc R U . . .
H20B H 0.462126 0.459946 0.391968 0.076 Uiso 1 1 calc R U . . .
H20C H 0.428941 0.529427 0.400192 0.076 Uiso 1 1 calc R U . . .
C19 C 0.43287(4) 0.35775(19) 0.42890(7) 0.0454(4) Uani 1 1 d . . . . .
C18 C 0.27970(4) 0.43551(17) 0.30209(6) 0.0400(4) Uani 1 1 d . . . . .
H18A H 0.295530 0.502904 0.302887 0.060 Uiso 1 1 calc R U . . .
H18B H 0.282565 0.395935 0.331871 0.060 Uiso 1 1 calc R U . . .
H18C H 0.256813 0.466438 0.294607 0.060 Uiso 1 1 calc R U . . .
C25 C 0.40021(7) 0.1590(2) 0.49329(8) 0.0646(6) Uani 1 1 d . . . . .
H25A H 0.396681 0.101393 0.467976 0.097 Uiso 1 1 calc R U . . .
H25B H 0.394207 0.120707 0.520519 0.097 Uiso 1 1 calc R U . . .
H25C H 0.423770 0.183274 0.499135 0.097 Uiso 1 1 calc R U . . .
C24 C 0.38351(7) 0.3638(3) 0.52007(7) 0.0694(7) Uani 1 1 d . . . . .
H24A H 0.406479 0.394548 0.524017 0.104 Uiso 1 1 calc R U . . .
H24B H 0.379450 0.325089 0.548255 0.104 Uiso 1 1 calc R U . . .
H24C H 0.367844 0.431256 0.512683 0.104 Uiso 1 1 calc R U . . .
C26 C 0.34204(6) 0.2294(2) 0.47660(7) 0.0550(5) Uani 1 1 d . . . . .
H26A H 0.327250 0.297780 0.466612 0.083 Uiso 1 1 calc R U . . .
H26B H 0.337507 0.200171 0.506045 0.083 Uiso 1 1 calc R U . . .
H26C H 0.338041 0.163944 0.454208 0.083 Uiso 1 1 calc R U . . .
K35 K 0.250000 -0.250000 0.500000 0.03413(11) Uani 1 2 d S . P . .
C36 C 0.26546(7) 0.06170(19) 0.47392(9) 0.0662(7) Uani 1 1 d . . . . .
H36A H 0.264059 0.132749 0.453442 0.079 Uiso 1 1 calc R U . . .
H36B H 0.288173 0.059354 0.491977 0.079 Uiso 1 1 calc R U . . .
O37 O 0.25946(4) -0.04543(11) 0.44814(5) 0.0487(3) Uani 1 1 d . . . . .
C38 C 0.28165(7) -0.06009(18) 0.41630(8) 0.0580(6) Uani 1 1 d . . . . .
H38A H 0.304994 -0.063288 0.432300 0.070 Uiso 1 1 calc R U . . .
H38B H 0.279556 0.009491 0.395088 0.070 Uiso 1 1 calc R U . . .
C39 C 0.27333(6) -0.17369(19) 0.39083(7) 0.0529(5) Uani 1 1 d . . . . .
H39A H 0.249718 -0.171633 0.375816 0.064 Uiso 1 1 calc R U . . .
H39B H 0.287664 -0.182409 0.367064 0.064 Uiso 1 1 calc R U . . .
O40 O 0.27838(3) -0.27270(11) 0.42094(4) 0.0406(3) Uani 1 1 d . . . . .
C41 C 0.27146(5) -0.38514(18) 0.39865(6) 0.0466(4) Uani 1 1 d . . . . .
H41A H 0.285592 -0.394684 0.374672 0.056 Uiso 1 1 calc R U . . .
H41B H 0.247746 -0.387862 0.384116 0.056 Uiso 1 1 calc R U . . .
C42 C 0.27837(6) -0.48496(17) 0.43215(7) 0.0490(5) Uani 1 1 d . . . . .
H42A H 0.276220 -0.564041 0.416287 0.059 Uiso 1 1 calc R U . . .
H42B H 0.301471 -0.477806 0.448747 0.059 Uiso 1 1 calc R U . . .
O43 O 0.25526(3) -0.47830(11) 0.46312(5) 0.0439(3) Uani 1 1 d . . . . .
C44 C 0.25995(8) -0.57259(18) 0.49519(9) 0.0660(7) Uani 1 1 d . . . . .
H44A H 0.282710 -0.567764 0.513026 0.079 Uiso 1 1 calc R U . . .
H44B H 0.257596 -0.651862 0.479473 0.079 Uiso 1 1 calc R U . . .
O45A O 0.18483(11) -0.2092(7) 0.46627(14) 0.100(2) Uani 0.576(10) 1 d D U P A 1
C46A C 0.15531(17) -0.2372(8) 0.4864(2) 0.0759(19) Uani 0.576(10) 1 d D U P A 1
H46A H 0.138702 -0.170876 0.480960 0.091 Uiso 0.576(10) 1 calc R U P A 1
H46B H 0.161270 -0.250415 0.519541 0.091 Uiso 0.576(10) 1 calc R U P A 1
C47A C 0.1419(3) -0.3515(10) 0.4628(4) 0.112(3) Uani 0.576(10) 1 d D U P A 1
H47A H 0.117152 -0.349918 0.456157 0.135 Uiso 0.576(10) 1 calc R U P A 1
H47B H 0.149105 -0.423686 0.481468 0.135 Uiso 0.576(10) 1 calc R U P A 1
C48A C 0.1568(3) -0.3515(9) 0.4194(3) 0.142(4) Uani 0.576(10) 1 d D U P A 1
H48A H 0.170153 -0.425872 0.417562 0.170 Uiso 0.576(10) 1 calc R U P A 1
H48B H 0.138824 -0.348986 0.392745 0.170 Uiso 0.576(10) 1 calc R U P A 1
C49A C 0.1776(2) -0.2467(11) 0.4200(2) 0.118(3) Uani 0.576(10) 1 d D U P A 1
H49A H 0.198480 -0.266808 0.408292 0.142 Uiso 0.576(10) 1 calc R U P A 1
H49B H 0.165842 -0.181648 0.400948 0.142 Uiso 0.576(10) 1 calc R U P A 1
O45B O 0.19184(16) -0.2694(6) 0.4396(4) 0.112(3) Uani 0.424(10) 1 d D U P A 2
C46B C 0.1703(3) -0.1654(7) 0.4475(6) 0.127(4) Uani 0.424(10) 1 d D U P A 2
H46C H 0.183369 -0.100823 0.465372 0.152 Uiso 0.424(10) 1 calc R U P A 2
H46D H 0.158805 -0.130933 0.418565 0.152 Uiso 0.424(10) 1 calc R U P A 2
C47B C 0.1476(4) -0.2207(14) 0.4724(6) 0.131(5) Uani 0.424(10) 1 d D U P A 2
H47C H 0.124568 -0.191227 0.461829 0.157 Uiso 0.424(10) 1 calc R U P A 2
H47D H 0.153631 -0.202874 0.505161 0.157 Uiso 0.424(10) 1 calc R U P A 2
C48B C 0.1500(4) -0.3564(12) 0.4636(5) 0.105(4) Uani 0.424(10) 1 d D U P A 2
H48C H 0.158677 -0.399556 0.492143 0.126 Uiso 0.424(10) 1 calc R U P A 2
H48D H 0.127743 -0.389765 0.451231 0.126 Uiso 0.424(10) 1 calc R U P A 2
C49B C 0.1713(2) -0.3696(7) 0.4331(4) 0.086(3) Uani 0.424(10) 1 d D U P A 2
H49C H 0.158855 -0.371619 0.401726 0.103 Uiso 0.424(10) 1 calc R U P A 2
H49D H 0.184390 -0.445235 0.438877 0.103 Uiso 0.424(10) 1 calc R U P A 2
K50 K 0.500000 0.85313(5) 0.250000 0.04900(15) Uani 1 2 d DS T P . .
O51A O 0.50719(8) 1.1010(3) 0.2479(3) 0.0670(11) Uani 0.5 1 d D U P B -1
C52A C 0.48052(15) 1.1740(4) 0.2583(3) 0.0802(18) Uani 0.5 1 d D U P B -1
H52A H 0.461803 1.172943 0.232595 0.096 Uiso 0.5 1 calc R U P B -1
H52B H 0.488171 1.258800 0.263460 0.096 Uiso 0.5 1 calc R U P B -1
C53A C 0.4691(2) 1.1264(8) 0.2997(4) 0.0683(19) Uani 0.5 1 d D U P B -1
H53A H 0.488085 1.121788 0.324958 0.082 Uiso 0.5 1 calc R U P B -1
H53B H 0.451855 1.180464 0.308860 0.082 Uiso 0.5 1 calc R U P B -1
O54A O 0.45566(10) 1.0098(4) 0.28942(15) 0.0605(9) Uani 0.5 1 d D U P B -1
C55A C 0.44214(13) 0.9628(6) 0.32645(19) 0.0702(13) Uani 0.5 1 d D U P B -1
H55A H 0.424395 1.017263 0.333993 0.084 Uiso 0.5 1 calc R U P B -1
H55B H 0.459796 0.956565 0.353400 0.084 Uiso 0.5 1 calc R U P B -1
C56A C 0.4279(3) 0.8401(9) 0.3138(5) 0.066(2) Uani 0.5 1 d D U P B -1
H56A H 0.416290 0.808621 0.338150 0.079 Uiso 0.5 1 calc R U P B -1
H56B H 0.411517 0.845451 0.285441 0.079 Uiso 0.5 1 calc R U P B -1
O57A O 0.45394(10) 0.7627(4) 0.30750(17) 0.0581(10) Uani 0.5 1 d D U P B -1
C58A C 0.44200(13) 0.6453(5) 0.2937(2) 0.0721(14) Uani 0.5 1 d D U P B -1
H58A H 0.427689 0.649558 0.263589 0.087 Uiso 0.5 1 calc R U P B -1
H58B H 0.428524 0.612146 0.315790 0.087 Uiso 0.5 1 calc R U P B -1
C59A C 0.4719(5) 0.5643(14) 0.2913(7) 0.076(4) Uani 0.5 1 d D U P B -1
H59A H 0.487601 0.567696 0.320306 0.091 Uiso 0.5 1 calc R U P B -1
H59B H 0.464515 0.479345 0.285757 0.091 Uiso 0.5 1 calc R U P B -1
O60A O 0.48760(8) 0.6063(3) 0.25544(13) 0.0599(8) Uani 0.5 1 d D U P B -1
C61A C 0.51645(16) 0.5372(5) 0.2518(2) 0.0824(17) Uani 0.5 1 d D U P B -1
H61A H 0.510557 0.450151 0.249005 0.099 Uiso 0.5 1 calc R U P B -1
H61B H 0.533276 0.548119 0.279407 0.099 Uiso 0.5 1 calc R U P B -1
C62A C 0.5308(5) 0.5776(12) 0.2106(7) 0.080(4) Uani 0.5 1 d D U P B -1
H62A H 0.550132 0.526103 0.206660 0.096 Uiso 0.5 1 calc R U P B -1
H62B H 0.513721 0.570229 0.183076 0.096 Uiso 0.5 1 calc R U P B -1
O63A O 0.54096(9) 0.6990(4) 0.21713(14) 0.0671(9) Uani 0.5 1 d D U P B -1
C64A C 0.55511(18) 0.7436(7) 0.1803(3) 0.074(2) Uani 0.5 1 d D U P B -1
H64A H 0.538073 0.744439 0.152538 0.089 Uiso 0.5 1 calc R U P B -1
H64B H 0.573718 0.690425 0.174711 0.089 Uiso 0.5 1 calc R U P B -1
C65A C 0.5680(3) 0.8714(9) 0.1912(6) 0.073(3) Uani 0.5 1 d D U P B -1
H65A H 0.583270 0.872667 0.220626 0.088 Uiso 0.5 1 calc R U P B -1
H65B H 0.580364 0.901007 0.167268 0.088 Uiso 0.5 1 calc R U P B -1
O66A O 0.53977(8) 0.9453(4) 0.19335(15) 0.0663(10) Uani 0.5 1 d D U P B -1
C67A C 0.55032(15) 1.0637(7) 0.2046(3) 0.0733(18) Uani 0.5 1 d D U P B -1
H67A H 0.562011 1.097170 0.180627 0.088 Uiso 0.5 1 calc R U P B -1
H67B H 0.566127 1.063515 0.233555 0.088 Uiso 0.5 1 calc R U P B -1
C68A C 0.5200(2) 1.1421(8) 0.2093(4) 0.072(2) Uani 0.5 1 d D U P B -1
H68A H 0.526655 1.228310 0.213073 0.087 Uiso 0.5 1 calc R U P B -1
H68B H 0.502818 1.134575 0.181889 0.087 Uiso 0.5 1 calc R U P B -1
O69A O 0.4437(3) 0.8628(6) 0.1846(2) 0.122(3) Uani 0.530(9) 1 d D U P B 1
C70A C 0.4450(4) 0.7684(7) 0.1495(4) 0.160(5) Uani 0.530(9) 1 d D U P B 1
H70A H 0.459141 0.697712 0.160193 0.192 Uiso 0.530(9) 1 calc R U P B 1
H70B H 0.422831 0.742815 0.133474 0.192 Uiso 0.530(9) 1 calc R U P B 1
C71A C 0.4618(3) 0.8601(15) 0.1250(5) 0.155(5) Uani 0.530(9) 1 d D U P B 1
H71A H 0.466050 0.828044 0.095458 0.187 Uiso 0.530(9) 1 calc R U P B 1
H71B H 0.483343 0.884996 0.143170 0.187 Uiso 0.530(9) 1 calc R U P B 1
C72A C 0.4375(5) 0.9662(14) 0.1182(4) 0.151(5) Uani 0.530(9) 1 d D U P B 1
H72A H 0.447740 1.041208 0.108455 0.181 Uiso 0.530(9) 1 calc R U P B 1
H72B H 0.416684 0.947136 0.097116 0.181 Uiso 0.530(9) 1 calc R U P B 1
C73A C 0.4329(2) 0.9695(7) 0.1625(2) 0.110(3) Uani 0.530(9) 1 d D U P B 1
H73A H 0.408960 0.981960 0.164101 0.132 Uiso 0.530(9) 1 calc R U P B 1
H73B H 0.445567 1.038580 0.178006 0.132 Uiso 0.530(9) 1 calc R U P B 1
O69B O 0.4561(2) 0.8199(13) 0.1705(3) 0.147(4) Uani 0.470(9) 1 d D U P B 2
C70B C 0.4571(4) 0.8113(13) 0.1191(5) 0.145(5) Uani 0.470(9) 1 d D U P B 2
H70C H 0.479502 0.793344 0.111389 0.174 Uiso 0.470(9) 1 calc R U P B 2
H70D H 0.439709 0.758625 0.102150 0.174 Uiso 0.470(9) 1 calc R U P B 2
C71B C 0.4484(4) 0.9432(13) 0.1183(6) 0.137(5) Uani 0.470(9) 1 d D U P B 2
H71C H 0.445090 0.977329 0.087174 0.164 Uiso 0.470(9) 1 calc R U P B 2
H71D H 0.465019 0.992045 0.138509 0.164 Uiso 0.470(9) 1 calc R U P B 2
C72B C 0.4137(3) 0.9288(13) 0.1379(5) 0.148(4) Uani 0.470(9) 1 d D U P B 2
H72C H 0.405854 1.007269 0.148343 0.177 Uiso 0.470(9) 1 calc R U P B 2
H72D H 0.395949 0.893059 0.115005 0.177 Uiso 0.470(9) 1 calc R U P B 2
C73B C 0.4231(3) 0.8518(17) 0.1731(4) 0.154(5) Uani 0.470(9) 1 d D U P B 2
H73C H 0.408644 0.779123 0.170303 0.185 Uiso 0.470(9) 1 calc R U P B 2
H73D H 0.421716 0.892190 0.202334 0.185 Uiso 0.470(9) 1 calc R U P B 2
O74A O 0.44597(17) 0.5627(6) 0.6008(2) 0.217(3) Uani 0.801(6) 1 d D U P C 1
C75A C 0.4557(2) 0.6764(9) 0.6259(4) 0.177(4) Uani 0.801(6) 1 d D U P C 1
H75A H 0.456067 0.745711 0.604975 0.212 Uiso 0.801(6) 1 calc R U P C 1
H75B H 0.477877 0.668621 0.645169 0.212 Uiso 0.801(6) 1 calc R U P C 1
C76A C 0.4282(2) 0.6903(6) 0.6545(3) 0.159(3) Uani 0.801(6) 1 d D U P C 1
H76A H 0.437967 0.711088 0.686149 0.191 Uiso 0.801(6) 1 calc R U P C 1
H76B H 0.412799 0.756009 0.642196 0.191 Uiso 0.801(6) 1 calc R U P C 1
C77A C 0.4106(2) 0.5780(8) 0.6535(2) 0.154(3) Uani 0.801(6) 1 d D U P C 1
H77A H 0.416610 0.534791 0.682760 0.184 Uiso 0.801(6) 1 calc R U P C 1
H77B H 0.386196 0.592436 0.648168 0.184 Uiso 0.801(6) 1 calc R U P C 1
C78A C 0.4196(3) 0.5113(7) 0.6191(3) 0.195(4) Uani 0.801(6) 1 d D U P C 1
H78A H 0.400044 0.502651 0.594816 0.234 Uiso 0.801(6) 1 calc R U P C 1
H78B H 0.426197 0.429168 0.630575 0.234 Uiso 0.801(6) 1 calc R U P C 1
O74B O 0.4219(7) 0.7057(19) 0.6141(9) 0.188(7) Uani 0.199(6) 1 d D U P C 2
C75B C 0.4586(6) 0.656(3) 0.6278(8) 0.137(6) Uani 0.199(6) 1 d D U P C 2
H75C H 0.465557 0.599047 0.605325 0.165 Uiso 0.199(6) 1 calc R U P C 2
H75D H 0.475561 0.719573 0.636273 0.165 Uiso 0.199(6) 1 calc R U P C 2
C76B C 0.4474(7) 0.594(3) 0.6674(7) 0.169(7) Uani 0.199(6) 1 d D U P C 2
H76C H 0.438588 0.651996 0.688079 0.202 Uiso 0.199(6) 1 calc R U P C 2
H76D H 0.465071 0.543180 0.684725 0.202 Uiso 0.199(6) 1 calc R U P C 2
C77B C 0.4202(9) 0.521(2) 0.6390(12) 0.187(8) Uani 0.199(6) 1 d D U P C 2
H77C H 0.430091 0.456502 0.622336 0.225 Uiso 0.199(6) 1 calc R U P C 2
H77D H 0.405628 0.482556 0.658718 0.225 Uiso 0.199(6) 1 calc R U P C 2
C78B C 0.4022(6) 0.599(3) 0.6095(10) 0.171(7) Uani 0.199(6) 1 d D U P C 2
H78C H 0.379830 0.613653 0.617835 0.206 Uiso 0.199(6) 1 calc R U P C 2
H78D H 0.399449 0.567228 0.578060 0.206 Uiso 0.199(6) 1 calc R U P C 2
O79A O 0.3363(2) 0.6443(7) 0.1482(3) 0.155(3) Uani 0.530(8) 1 d D U P D 1
C80A C 0.3028(4) 0.6622(14) 0.1131(6) 0.198(6) Uani 0.530(8) 1 d D U P D 1
H80A H 0.306204 0.645764 0.081529 0.238 Uiso 0.530(8) 1 calc R U P D 1
H80B H 0.284503 0.610678 0.120717 0.238 Uiso 0.530(8) 1 calc R U P D 1
C81A C 0.2968(3) 0.7870(14) 0.1202(7) 0.172(5) Uani 0.530(8) 1 d D U P D 1
H81A H 0.283575 0.798656 0.144973 0.207 Uiso 0.530(8) 1 calc R U P D 1
H81B H 0.285077 0.825526 0.092147 0.207 Uiso 0.530(8) 1 calc R U P D 1
C82A C 0.3321(3) 0.8371(11) 0.1330(6) 0.192(5) Uani 0.530(8) 1 d D U P D 1
H82A H 0.344450 0.836300 0.106958 0.230 Uiso 0.530(8) 1 calc R U P D 1
H82B H 0.331925 0.920341 0.145370 0.230 Uiso 0.530(8) 1 calc R U P D 1
C83A C 0.3443(4) 0.7591(11) 0.1642(5) 0.216(7) Uani 0.530(8) 1 d D U P D 1
H83A H 0.334724 0.773648 0.192258 0.259 Uiso 0.530(8) 1 calc R U P D 1
H83B H 0.368839 0.768313 0.171350 0.259 Uiso 0.530(8) 1 calc R U P D 1
O79B O 0.3073(4) 0.6723(13) 0.1529(5) 0.231(5) Uani 0.470(8) 1 d D U P D 2
C80B C 0.3228(5) 0.6318(11) 0.1104(5) 0.190(6) Uani 0.470(8) 1 d D U P D 2
H80C H 0.347450 0.637157 0.114326 0.228 Uiso 0.470(8) 1 calc R U P D 2
H80D H 0.314648 0.552467 0.097564 0.228 Uiso 0.470(8) 1 calc R U P D 2
C81B C 0.3052(3) 0.7373(9) 0.0874(3) 0.122(3) Uani 0.470(8) 1 d D U P D 2
H81C H 0.316941 0.766924 0.062907 0.146 Uiso 0.470(8) 1 calc R U P D 2
H81D H 0.282038 0.715070 0.073994 0.146 Uiso 0.470(8) 1 calc R U P D 2
C82B C 0.3049(5) 0.8301(11) 0.1218(5) 0.169(6) Uani 0.470(8) 1 d D U P D 2
H82C H 0.316450 0.903477 0.113139 0.202 Uiso 0.470(8) 1 calc R U P D 2
H82D H 0.281514 0.852395 0.123933 0.202 Uiso 0.470(8) 1 calc R U P D 2
C83B C 0.3201(4) 0.7900(14) 0.1620(4) 0.174(5) Uani 0.470(8) 1 d D U P D 2
H83C H 0.311992 0.829229 0.188077 0.209 Uiso 0.470(8) 1 calc R U P D 2
H83D H 0.344802 0.794000 0.165571 0.209 Uiso 0.470(8) 1 calc R U P D 2
O84A O 0.4210(3) 0.8100(13) 0.4674(4) 0.191(4) Uani 0.513(10) 1 d D U P E 1
C85A C 0.4481(4) 0.8647(14) 0.4374(3) 0.174(5) Uani 0.513(10) 1 d D U P E 1
H85A H 0.445559 0.830189 0.406420 0.208 Uiso 0.513(10) 1 calc R U P E 1
H85B H 0.447883 0.954328 0.436036 0.208 Uiso 0.513(10) 1 calc R U P E 1
C86A C 0.4774(4) 0.8166(18) 0.4676(5) 0.183(5) Uani 0.513(10) 1 d D U P E 1
H86A H 0.499154 0.842825 0.459745 0.219 Uiso 0.513(10) 1 calc R U P E 1
H86B H 0.476883 0.727828 0.472356 0.219 Uiso 0.513(10) 1 calc R U P E 1
C87A C 0.4653(2) 0.8932(12) 0.5065(4) 0.129(3) Uani 0.513(10) 1 d D U P E 1
H87A H 0.480988 0.884816 0.535426 0.155 Uiso 0.513(10) 1 calc R U P E 1
H87B H 0.463233 0.980020 0.498203 0.155 Uiso 0.513(10) 1 calc R U P E 1
C88A C 0.4350(3) 0.8441(11) 0.5099(3) 0.115(3) Uani 0.513(10) 1 d D U P E 1
H88A H 0.437638 0.773138 0.530432 0.138 Uiso 0.513(10) 1 calc R U P E 1
H88B H 0.420620 0.904499 0.522010 0.138 Uiso 0.513(10) 1 calc R U P E 1
O84B O 0.4319(3) 0.7897(13) 0.4465(4) 0.187(4) Uani 0.487(10) 1 d D U P E 2
C85B C 0.4680(4) 0.7636(14) 0.4417(4) 0.171(5) Uani 0.487(10) 1 d D U P E 2
H85C H 0.476290 0.685189 0.455199 0.206 Uiso 0.487(10) 1 calc R U P E 2
H85D H 0.472386 0.770296 0.410075 0.206 Uiso 0.487(10) 1 calc R U P E 2
C86B C 0.4804(4) 0.8715(15) 0.4708(5) 0.181(6) Uani 0.487(10) 1 d D U P E 2
H86C H 0.468926 0.948736 0.461527 0.217 Uiso 0.487(10) 1 calc R U P E 2
H86D H 0.505036 0.881200 0.476571 0.217 Uiso 0.487(10) 1 calc R U P E 2
C87B C 0.4652(3) 0.7975(17) 0.5096(4) 0.148(4) Uani 0.487(10) 1 d D U P E 2
H87C H 0.476416 0.717866 0.514770 0.177 Uiso 0.487(10) 1 calc R U P E 2
H87D H 0.468995 0.843323 0.538526 0.177 Uiso 0.487(10) 1 calc R U P E 2
C88B C 0.4325(3) 0.7818(17) 0.4960(4) 0.136(4) Uani 0.487(10) 1 d D U P E 2
H88C H 0.419106 0.846810 0.507241 0.163 Uiso 0.487(10) 1 calc R U P E 2
H88D H 0.424756 0.701880 0.505153 0.163 Uiso 0.487(10) 1 calc R U P E 2

loop_
_atom_site_aniso_label
_atom_site_aniso_U_11
_atom_site_aniso_U_22
_atom_site_aniso_U_33
_atom_site_aniso_U_23
_atom_site_aniso_U_13
_atom_site_aniso_U_12
Mn1 0.02746(12) 0.02236(11) 0.02950(12) -0.00171(8) 0.00189(9) 0.00118(8)
N1 0.0292(6) 0.0242(6) 0.0329(6) -0.0029(5) 0.0038(5) 0.0007(5)
O1 0.0681(9) 0.0272(6) 0.0698(10) 0.0047(6) 0.0059(7) 0.0082(6)
P1 0.0344(2) 0.02736(19) 0.0295(2) -0.00546(15) 0.00004(15) 0.00190(15)
C1 0.0349(8) 0.0325(8) 0.0418(9) -0.0009(7) 0.0023(7) 0.0034(6)
C2 0.0367(8) 0.0228(7) 0.0338(8) 0.0016(6) 0.0030(6) 0.0017(6)
P2 0.0332(2) 0.0342(2) 0.0302(2) -0.00201(16) -0.00020(15) -0.00153(16)
O2 0.0355(6) 0.0388(7) 0.0534(8) 0.0096(6) 0.0111(6) -0.0013(5)
C3 0.0424(9) 0.0349(8) 0.0414(9) -0.0084(7) 0.0126(7) -0.0015(7)
O3 0.0332(6) 0.0338(6) 0.0399(6) -0.0044(5) 0.0076(5) 0.0038(5)
C4 0.0444(9) 0.0345(8) 0.0299(8) -0.0010(6) 0.0066(7) -0.0004(7)
C5 0.0419(9) 0.0335(8) 0.0356(8) -0.0109(7) 0.0056(7) -0.0012(7)
C8 0.0529(11) 0.0331(9) 0.0462(10) 0.0082(7) 0.0066(8) 0.0013(8)
C6 0.0316(7) 0.0278(7) 0.0401(8) -0.0069(6) 0.0070(6) -0.0001(6)
C9 0.0497(10) 0.0245(8) 0.0639(12) 0.0029(8) 0.0065(9) 0.0026(7)
C10 0.0429(9) 0.0262(8) 0.0555(11) -0.0098(7) 0.0073(8) 0.0010(7)
C7 0.0348(8) 0.0296(8) 0.0362(8) 0.0007(6) 0.0041(6) 0.0004(6)
O4 0.0533(8) 0.0561(9) 0.0603(9) -0.0016(7) 0.0285(7) -0.0019(7)
C15 0.0383(9) 0.0370(9) 0.0382(9) -0.0051(7) -0.0070(7) 0.0057(7)
C14 0.0582(12) 0.0342(9) 0.0673(13) -0.0156(9) -0.0053(10) -0.0032(8)
C13 0.102(2) 0.0613(14) 0.0408(11) -0.0225(10) -0.0054(12) 0.0133(13)
C12 0.0611(13) 0.0462(11) 0.0707(14) -0.0284(10) 0.0137(11) 0.0068(10)
C16 0.0642(13) 0.0560(12) 0.0378(10) -0.0016(9) -0.0102(9) 0.0160(10)
C17 0.0374(10) 0.0493(11) 0.0800(16) -0.0126(10) -0.0093(10) 0.0001(8)
C11 0.0547(11) 0.0374(9) 0.0420(10) -0.0157(7) -0.0017(8) 0.0040(8)
C23 0.0539(11) 0.0536(11) 0.0336(9) 0.0042(8) -0.0006(8) -0.0041(9)
C22 0.0372(10) 0.0663(14) 0.0684(14) 0.0009(11) 0.0000(9) 0.0096(9)
C21 0.0506(12) 0.0884(18) 0.0573(13) -0.0083(12) -0.0141(10) -0.0175(12)
C20 0.0351(9) 0.0570(12) 0.0586(12) -0.0046(9) 0.0056(8) -0.0122(8)
C19 0.0330(8) 0.0540(11) 0.0461(10) -0.0038(8) -0.0034(7) -0.0035(8)
C18 0.0373(9) 0.0395(9) 0.0406(9) -0.0018(7) -0.0013(7) 0.0113(7)
C25 0.0698(15) 0.0676(15) 0.0515(12) 0.0216(11) -0.0056(11) 0.0025(12)
C24 0.0898(18) 0.0855(18) 0.0316(10) -0.0065(10) 0.0055(10) -0.0148(14)
C26 0.0595(13) 0.0677(14) 0.0389(10) 0.0099(9) 0.0111(9) -0.0103(10)
K35 0.0428(3) 0.0276(2) 0.0341(2) -0.00139(18) 0.0125(2) -0.00022(18)
C36 0.1040(19) 0.0301(9) 0.0756(15) -0.0018(10) 0.0488(14) -0.0104(11)
O37 0.0665(9) 0.0305(6) 0.0560(8) 0.0022(6) 0.0313(7) 0.0006(6)
C38 0.0847(16) 0.0380(10) 0.0614(13) 0.0100(9) 0.0426(12) 0.0035(10)
C39 0.0784(15) 0.0484(11) 0.0364(9) 0.0087(8) 0.0225(9) 0.0125(10)
O40 0.0584(8) 0.0336(6) 0.0320(6) -0.0025(5) 0.0136(5) 0.0019(5)
C41 0.0601(12) 0.0452(10) 0.0375(9) -0.0132(8) 0.0175(8) -0.0022(9)
C42 0.0616(12) 0.0356(9) 0.0564(11) -0.0106(8) 0.0292(10) 0.0023(8)
O43 0.0554(8) 0.0300(6) 0.0518(7) -0.0058(5) 0.0249(6) 0.0002(5)
C44 0.1078(19) 0.0264(9) 0.0751(15) 0.0019(9) 0.0493(15) 0.0080(10)
O45A 0.052(2) 0.181(6) 0.064(3) -0.013(3) 0.0023(17) -0.015(3)
C46A 0.062(3) 0.100(5) 0.066(3) -0.024(3) 0.010(3) 0.004(3)
C47A 0.091(5) 0.101(6) 0.146(7) -0.039(5) 0.025(5) -0.016(4)
C48A 0.179(10) 0.140(7) 0.106(6) -0.054(5) 0.026(6) -0.001(6)
C49A 0.073(5) 0.216(10) 0.063(4) -0.026(5) 0.005(3) -0.027(5)
O45B 0.065(4) 0.104(4) 0.153(8) -0.022(4) -0.025(4) -0.008(3)
C46B 0.090(6) 0.074(5) 0.197(12) -0.002(6) -0.038(7) -0.014(4)
C47B 0.142(10) 0.118(8) 0.135(11) -0.054(8) 0.025(8) 0.012(8)
C48B 0.120(9) 0.094(6) 0.103(8) 0.029(6) 0.023(6) 0.007(6)
C49B 0.064(5) 0.091(5) 0.102(7) -0.039(5) 0.010(4) -0.004(4)
K50 0.0578(4) 0.0254(2) 0.0669(4) 0.000 0.0197(3) 0.000
O51A 0.050(3) 0.0312(12) 0.119(3) 0.014(2) 0.009(3) -0.0009(12)
C52A 0.066(3) 0.027(2) 0.143(6) -0.002(3) 0.001(4) 0.007(2)
C53A 0.050(5) 0.049(3) 0.106(5) -0.032(3) 0.011(3) 0.013(3)
O54A 0.052(2) 0.049(2) 0.083(3) -0.016(2) 0.0189(18) 0.0113(18)
C55A 0.050(3) 0.093(4) 0.071(3) -0.020(3) 0.019(2) 0.011(3)
C56A 0.039(3) 0.093(5) 0.071(5) 0.006(4) 0.021(3) -0.007(3)
O57A 0.042(2) 0.063(2) 0.072(3) 0.009(2) 0.0173(18) -0.0136(17)
C58A 0.054(3) 0.064(3) 0.100(4) 0.025(3) 0.014(3) -0.026(2)
C59A 0.092(8) 0.043(4) 0.093(8) 0.020(5) 0.011(6) -0.013(5)
O60A 0.067(2) 0.0314(15) 0.081(2) 0.0063(15) 0.0109(17) -0.0066(13)
C61A 0.114(4) 0.033(2) 0.100(4) -0.002(3) 0.015(4) 0.022(2)
C62A 0.093(9) 0.043(4) 0.105(9) -0.013(4) 0.024(7) 0.037(5)
O63A 0.064(2) 0.060(2) 0.082(2) -0.0176(19) 0.0281(18) 0.0141(17)
C64A 0.049(3) 0.094(5) 0.088(5) -0.024(4) 0.036(3) 0.003(3)
C65A 0.046(4) 0.096(5) 0.087(5) -0.016(5) 0.041(4) -0.012(4)
O66A 0.0410(17) 0.075(3) 0.087(3) 0.014(2) 0.0231(18) -0.0132(17)
C67A 0.048(3) 0.070(4) 0.105(5) 0.028(3) 0.020(3) -0.022(3)
C68A 0.055(5) 0.040(3) 0.120(7) 0.025(4) 0.009(4) -0.017(3)
O69A 0.165(8) 0.108(4) 0.083(4) 0.006(3) -0.007(4) 0.039(5)
C70A 0.250(13) 0.087(5) 0.125(9) -0.030(5) -0.029(8) 0.024(6)
C71A 0.101(6) 0.215(12) 0.157(9) -0.042(8) 0.040(6) 0.040(7)
C72A 0.192(12) 0.155(8) 0.095(6) 0.029(6) -0.006(7) 0.015(8)
C73A 0.125(6) 0.105(5) 0.086(4) -0.016(4) -0.027(4) 0.046(5)
O69B 0.120(5) 0.226(10) 0.092(5) 0.022(6) 0.012(4) 0.055(6)
C70B 0.195(11) 0.132(9) 0.120(7) 0.003(8) 0.059(8) 0.000(8)
C71B 0.143(10) 0.123(8) 0.133(8) 0.009(7) -0.008(7) -0.052(8)
C72B 0.129(8) 0.172(10) 0.137(9) 0.009(7) 0.006(7) 0.034(7)
C73B 0.101(7) 0.247(14) 0.117(8) 0.042(8) 0.023(6) 0.015(8)
O74A 0.240(6) 0.230(6) 0.196(5) -0.095(5) 0.084(4) -0.069(5)
C75A 0.182(7) 0.200(8) 0.151(7) -0.044(6) 0.033(6) -0.092(7)
C76A 0.260(8) 0.111(4) 0.122(5) -0.008(4) 0.078(5) -0.006(5)
C77A 0.173(6) 0.187(7) 0.105(4) -0.020(4) 0.035(4) -0.052(5)
C78A 0.357(10) 0.147(5) 0.094(4) -0.038(4) 0.076(6) -0.141(6)
O74B 0.224(13) 0.156(11) 0.178(13) 0.011(11) 0.012(13) -0.017(10)
C75B 0.182(11) 0.154(14) 0.094(12) -0.059(10) 0.078(10) -0.036(10)
C76B 0.217(14) 0.186(15) 0.108(11) 0.010(11) 0.042(9) -0.035(12)
C77B 0.273(15) 0.165(13) 0.138(16) -0.009(12) 0.074(13) -0.081(12)
C78B 0.192(12) 0.203(14) 0.126(13) -0.045(13) 0.048(11) -0.055(11)
O79A 0.169(7) 0.156(5) 0.134(6) -0.025(4) 0.006(5) 0.056(5)
C80A 0.190(11) 0.205(10) 0.175(11) -0.051(10) -0.047(9) -0.017(8)
C81A 0.105(6) 0.180(9) 0.229(12) 0.068(10) 0.017(7) 0.024(7)
C82A 0.180(10) 0.169(8) 0.211(11) 0.081(8) -0.017(9) -0.041(8)
C83A 0.231(13) 0.172(9) 0.203(12) 0.022(8) -0.091(10) -0.030(10)
O79B 0.297(12) 0.222(9) 0.182(8) 0.050(7) 0.059(9) -0.028(9)
C80B 0.230(14) 0.161(9) 0.154(10) -0.049(7) -0.044(9) 0.091(9)
C81B 0.170(9) 0.120(7) 0.077(5) 0.021(4) 0.023(5) 0.037(6)
C82B 0.159(12) 0.108(7) 0.216(10) -0.021(7) -0.040(10) 0.031(8)
C83B 0.174(11) 0.221(10) 0.124(7) -0.083(8) 0.014(7) 0.032(9)
O84A 0.176(7) 0.228(10) 0.165(9) -0.064(8) 0.016(6) -0.004(7)
C85A 0.244(11) 0.172(10) 0.106(6) 0.043(7) 0.030(6) 0.067(9)
C86A 0.167(8) 0.262(14) 0.120(9) -0.039(9) 0.024(7) 0.048(9)
C87A 0.112(6) 0.148(8) 0.120(7) -0.016(6) -0.003(5) 0.022(6)
C88A 0.092(6) 0.145(8) 0.105(6) -0.027(5) 0.008(5) 0.006(5)
O84B 0.206(8) 0.217(10) 0.130(6) -0.075(7) 0.001(6) -0.048(8)
C85B 0.204(10) 0.193(12) 0.122(8) -0.005(8) 0.042(8) -0.040(9)
C86B 0.180(10) 0.196(11) 0.156(11) 0.025(9) -0.006(8) -0.087(9)
C87B 0.107(6) 0.227(12) 0.100(6) 0.038(7) -0.011(5) 0.004(8)
C88B 0.090(5) 0.216(13) 0.095(7) 0.050(8) -0.010(5) 0.007(7)

loop_
_atom_type_symbol
_atom_type_description
_atom_type_scat_dispersion_real
_atom_type_scat_dispersion_imag
_atom_type_scat_source
C C 0.0033 0.0016 'International Tables Vol C Tables 4.2.6.8 and 6.1.1.4'
H H 0.0000 0.0000 'International Tables Vol C Tables 4.2.6.8 and 6.1.1.4'
N N 0.0061 0.0033 'International Tables Vol C Tables 4.2.6.8 and 6.1.1.4'
O O 0.0106 0.0060 'International Tables Vol C Tables 4.2.6.8 and 6.1.1.4'
K K 0.2009 0.2494 'International Tables Vol C Tables 4.2.6.8 and 6.1.1.4'
Mn Mn 0.3368 0.7283 'International Tables Vol C Tables 4.2.6.8 and 6.1.1.4'
P P 0.1023 0.0942 'International Tables Vol C Tables 4.2.6.8 and 6.1.1.4'

loop_
_geom_angle_atom_site_label_1
_geom_angle_atom_site_label_2
_geom_angle_atom_site_label_3
_geom_angle
_geom_angle_site_symmetry_1
_geom_angle_site_symmetry_3
_geom_angle_publ_flag
C2 Mn1 C1 86.23(7) . . ?
C2 Mn1 N1 99.45(6) . . ?
C1 Mn1 N1 173.34(7) . . ?
C2 Mn1 O3 169.68(6) . . ?
C1 Mn1 O3 93.26(6) . . ?
N1 Mn1 O3 81.77(5) . . ?
C2 Mn1 P1 90.07(6) . . ?
C1 Mn1 P1 103.37(6) . . ?
N1 Mn1 P1 80.22(4) . . ?
O3 Mn1 P1 80.01(4) . . ?
C2 Mn1 P2 93.87(6) . . ?
C1 Mn1 P2 97.25(6) . . ?
N1 Mn1 P2 79.00(4) . . ?
O3 Mn1 P2 96.41(4) . . ?
P1 Mn1 P2 159.214(18) . . ?
C7 N1 C6 120.38(14) . . ?
C7 N1 Mn1 118.70(10) . . ?
C6 N1 Mn1 120.71(11) . . ?
C4 P1 C11 108.76(9) . . ?
C4 P1 C15 103.84(8) . . ?
C11 P1 C15 108.33(8) . . ?
C4 P1 Mn1 89.00(5) . . ?
C11 P1 Mn1 119.69(6) . . ?
C15 P1 Mn1 122.83(6) . . ?
O1 C1 Mn1 176.71(17) . . ?
O2 C2 Mn1 172.17(15) . . ?
C5 P2 C23 106.62(9) . . ?
C5 P2 C19 106.26(9) . . ?
C23 P2 C19 106.81(9) . . ?
C5 P2 Mn1 98.72(6) . . ?
C23 P2 Mn1 121.03(7) . . ?
C19 P2 Mn1 115.76(6) . . ?
O4 C3 O3 125.84(18) . . ?
O4 C3 C4 119.49(17) . . ?
O3 C3 C4 114.64(14) . . ?
C3 O3 Mn1 118.57(11) . . ?
C7 C4 C3 104.83(13) . . ?
C7 C4 P1 104.80(11) . . ?
C3 C4 P1 105.89(12) . . ?
C7 C4 H4 113.5 . . ?
C3 C4 H4 113.5 . . ?
P1 C4 H4 113.5 . . ?
C6 C5 P2 113.95(12) . . ?
C6 C5 H5 123.0 . . ?
P2 C5 H5 123.0 . . ?
C7 C8 C9 117.04(17) . . ?
C7 C8 H8 121.5 . . ?
C9 C8 H8 121.5 . . ?
C5 C6 N1 117.81(14) . . ?
C5 C6 C10 125.61(16) . . ?
N1 C6 C10 116.51(15) . . ?
C10 C9 C8 120.84(17) . . ?
C10 C9 H9 119.6 . . ?
C8 C9 H9 119.6 . . ?
C9 C10 C6 120.78(17) . . ?
C9 C10 H10 119.6 . . ?
C6 C10 H10 119.6 . . ?
N1 C7 C8 123.14(16) . . ?
N1 C7 C4 112.44(14) . . ?
C8 C7 C4 124.40(16) . . ?
C17 C15 C18 106.38(17) . . ?
C17 C15 C16 110.74(17) . . ?
C18 C15 C16 106.39(15) . . ?
C17 C15 P1 110.78(13) . . ?
C18 C15 P1 110.60(11) . . ?
C16 C15 P1 111.73(14) . . ?
C11 C14 H14A 109.5 . . ?
C11 C14 H14B 109.5 . . ?
H14A C14 H14B 109.5 . . ?
C11 C14 H14C 109.5 . . ?
H14A C14 H14C 109.5 . . ?
H14B C14 H14C 109.5 . . ?
C11 C13 H13A 109.5 . . ?
C11 C13 H13B 109.5 . . ?
H13A C13 H13B 109.5 . . ?
C11 C13 H13C 109.5 . . ?
H13A C13 H13C 109.5 . . ?
H13B C13 H13C 109.5 . . ?
C11 C12 H12A 109.5 . . ?
C11 C12 H12B 109.5 . . ?
H12A C12 H12B 109.5 . . ?
C11 C12 H12C 109.5 . . ?
H12A C12 H12C 109.5 . . ?
H12B C12 H12C 109.5 . . ?
C15 C16 H16A 109.5 . . ?
C15 C16 H16B 109.5 . . ?
H16A C16 H16B 109.5 . . ?
C15 C16 H16C 109.5 . . ?
H16A C16 H16C 109.5 . . ?
H16B C16 H16C 109.5 . . ?
C15 C17 H17A 109.5 . . ?
C15 C17 H17B 109.5 . . ?
H17A C17 H17B 109.5 . . ?
C15 C17 H17C 109.5 . . ?
H17A C17 H17C 109.5 . . ?
H17B C17 H17C 109.5 . . ?
C14 C11 C12 106.49(18) . . ?
C14 C11 C13 110.38(18) . . ?
C12 C11 C13 107.67(19) . . ?
C14 C11 P1 107.93(14) . . ?
C12 C11 P1 108.93(13) . . ?
C13 C11 P1 115.11(14) . . ?
C25 C23 C26 107.22(19) . . ?
C25 C23 C24 110.97(19) . . ?
C26 C23 C24 106.19(19) . . ?
C25 C23 P2 111.47(16) . . ?
C26 C23 P2 108.77(13) . . ?
C24 C23 P2 111.94(15) . . ?
C19 C22 H22A 109.5 . . ?
C19 C22 H22B 109.5 . . ?
H22A C22 H22B 109.5 . . ?
C19 C22 H22C 109.5 . . ?
H22A C22 H22C 109.5 . . ?
H22B C22 H22C 109.5 . . ?
C19 C21 H21A 109.5 . . ?
C19 C21 H21B 109.5 . . ?
H21A C21 H21B 109.5 . . ?
C19 C21 H21C 109.5 . . ?
H21A C21 H21C 109.5 . . ?
H21B C21 H21C 109.5 . . ?
C19 C20 H20A 109.5 . . ?
C19 C20 H20B 109.5 . . ?
H20A C20 H20B 109.5 . . ?
C19 C20 H20C 109.5 . . ?
H20A C20 H20C 109.5 . . ?
H20B C20 H20C 109.5 . . ?
C22 C19 C20 108.03(18) . . ?
C22 C19 C21 110.44(19) . . ?
C20 C19 C21 106.49(18) . . ?
C22 C19 P2 109.80(14) . . ?
C20 C19 P2 106.59(13) . . ?
C21 C19 P2 115.15(15) . . ?
C15 C18 H18A 109.5 . . ?
C15 C18 H18B 109.5 . . ?
H18A C18 H18B 109.5 . . ?
C15 C18 H18C 109.5 . . ?
H18A C18 H18C 109.5 . . ?
H18B C18 H18C 109.5 . . ?
C23 C25 H25A 109.5 . . ?
C23 C25 H25B 109.5 . . ?
H25A C25 H25B 109.5 . . ?
C23 C25 H25C 109.5 . . ?
H25A C25 H25C 109.5 . . ?
H25B C25 H25C 109.5 . . ?
C23 C24 H24A 109.5 . . ?
C23 C24 H24B 109.5 . . ?
H24A C24 H24B 109.5 . . ?
C23 C24 H24C 109.5 . . ?
H24A C24 H24C 109.5 . . ?
H24B C24 H24C 109.5 . . ?
C23 C26 H26A 109.5 . . ?
C23 C26 H26B 109.5 . . ?
H26A C26 H26B 109.5 . . ?
C23 C26 H26C 109.5 . . ?
H26A C26 H26C 109.5 . . ?
H26B C26 H26C 109.5 . . ?
O45A K35 O45A 180.0 7_546 . ?
O45A K35 O45B 23.46(17) 7_546 7_546 ?
O45A K35 O45B 156.54(17) . 7_546 ?
O45A K35 O43 82.20(14) 7_546 . ?
O45A K35 O43 97.80(14) . . ?
O45B K35 O43 77.30(15) . . ?
O45B K35 O43 102.70(15) 7_546 . ?
O45A K35 O43 97.80(14) 7_546 7_546 ?
O45A K35 O43 82.20(14) . 7_546 ?
O43 K35 O43 180.0 . 7_546 ?
O45A K35 O40 102.06(9) 7_546 7_546 ?
O45A K35 O40 77.94(9) . 7_546 ?
O43 K35 O40 118.98(4) . 7_546 ?
O43 K35 O40 61.02(4) 7_546 7_546 ?
O45A K35 O40 77.93(9) 7_546 . ?
O45A K35 O40 102.06(9) . . ?
O45B K35 O40 82.2(2) . . ?
O45B K35 O40 97.8(2) 7_546 . ?
O43 K35 O40 61.02(4) . . ?
O43 K35 O40 118.98(4) 7_546 . ?
O40 K35 O40 180.0 7_546 . ?
O45A K35 O37 97.38(13) 7_546 . ?
O45A K35 O37 82.62(13) . . ?
O45B K35 O37 83.02(18) . . ?
O45B K35 O37 96.98(18) 7_546 . ?
O43 K35 O37 119.24(4) . . ?
O43 K35 O37 60.76(4) 7_546 . ?
O40 K35 O37 120.35(4) 7_546 . ?
O40 K35 O37 59.66(4) . . ?
O45A K35 O37 82.62(13) 7_546 7_546 ?
O45A K35 O37 97.38(13) . 7_546 ?
O43 K35 O37 60.76(4) . 7_546 ?
O43 K35 O37 119.24(4) 7_546 7_546 ?
O40 K35 O37 59.65(4) 7_546 7_546 ?
O40 K35 O37 120.35(4) . 7_546 ?
O37 K35 O37 180.00(6) . 7_546 ?
O45A K35 C49A 157.38(16) 7_546 . ?
O45A K35 C49A 22.61(16) . . ?
O43 K35 C49A 81.18(19) . . ?
O43 K35 C49A 98.82(19) 7_546 . ?
O40 K35 C49A 99.37(11) 7_546 . ?
O40 K35 C49A 80.63(11) . . ?
O37 K35 C49A 77.69(16) . . ?
O37 K35 C49A 102.31(16) 7_546 . ?
O45A K35 C49A 22.61(16) 7_546 7_546 ?
O45A K35 C49A 157.39(16) . 7_546 ?
O43 K35 C49A 98.82(19) . 7_546 ?
O43 K35 C49A 81.18(19) 7_546 7_546 ?
O40 K35 C49A 80.63(11) 7_546 7_546 ?
O40 K35 C49A 99.37(11) . 7_546 ?
O37 K35 C49A 102.31(16) . 7_546 ?
O37 K35 C49A 77.69(16) 7_546 7_546 ?
C49A K35 C49A 180.0 . 7_546 ?
O37 C36 C44 109.15(19) . 7_546 ?
O37 C36 H36A 109.9 . . ?
C44 C36 H36A 109.9 7_546 . ?
O37 C36 H36B 109.9 . . ?
C44 C36 H36B 109.9 7_546 . ?
H36A C36 H36B 108.3 . . ?
C36 O37 C38 112.85(16) . . ?
C36 O37 K35 113.71(12) . . ?
C38 O37 K35 115.83(11) . . ?
O37 C38 C39 108.91(18) . . ?
O37 C38 H38A 109.9 . . ?
C39 C38 H38A 109.9 . . ?
O37 C38 H38B 109.9 . . ?
C39 C38 H38B 109.9 . . ?
H38A C38 H38B 108.3 . . ?
O40 C39 C38 109.42(17) . . ?
O40 C39 H39A 109.8 . . ?
C38 C39 H39A 109.8 . . ?
O40 C39 H39B 109.8 . . ?
C38 C39 H39B 109.8 . . ?
H39A C39 H39B 108.2 . . ?
C39 O40 C41 112.52(15) . . ?
C39 O40 K35 115.51(10) . . ?
C41 O40 K35 113.44(10) . . ?
O40 C41 C42 109.43(15) . . ?
O40 C41 H41A 109.8 . . ?
C42 C41 H41A 109.8 . . ?
O40 C41 H41B 109.8 . . ?
C42 C41 H41B 109.8 . . ?
H41A C41 H41B 108.2 . . ?
O43 C42 C41 109.07(16) . . ?
O43 C42 H42A 109.9 . . ?
C41 C42 H42A 109.9 . . ?
O43 C42 H42B 109.9 . . ?
C41 C42 H42B 109.9 . . ?
H42A C42 H42B 108.3 . . ?
C44 O43 C42 111.90(15) . . ?
C44 O43 K35 114.43(11) . . ?
C42 O43 K35 113.96(10) . . ?
O43 C44 C36 109.18(19) . 7_546 ?
O43 C44 H44A 109.8 . . ?
C36 C44 H44A 109.8 7_546 . ?
O43 C44 H44B 109.8 . . ?
C36 C44 H44B 109.8 7_546 . ?
H44A C44 H44B 108.3 . . ?
C49A O45A C46A 106.4(4) . . ?
C49A O45A K35 110.4(6) . . ?
C46A O45A K35 128.9(4) . . ?
O45A C46A C47A 104.2(5) . . ?
O45A C46A H46A 110.9 . . ?
C47A C46A H46A 110.9 . . ?
O45A C46A H46B 110.9 . . ?
C47A C46A H46B 110.9 . . ?
H46A C46A H46B 108.9 . . ?
C46A C47A C48A 103.7(5) . . ?
C46A C47A H47A 111.0 . . ?
C48A C47A H47A 111.0 . . ?
C46A C47A H47B 111.0 . . ?
C48A C47A H47B 111.0 . . ?
H47A C47A H47B 109.0 . . ?
C49A C48A C47A 107.8(5) . . ?
C49A C48A H48A 110.2 . . ?
C47A C48A H48A 110.2 . . ?
C49A C48A H48B 110.2 . . ?
C47A C48A H48B 110.2 . . ?
H48A C48A H48B 108.5 . . ?
O45A C49A C48A 106.1(5) . . ?
O45A C49A K35 46.9(5) . . ?
C48A C49A K35 115.6(7) . . ?
O45A C49A H49A 110.5 . . ?
C48A C49A H49A 110.5 . . ?
K35 C49A H49A 64.2 . . ?
O45A C49A H49B 110.5 . . ?
C48A C49A H49B 110.5 . . ?
K35 C49A H49B 132.7 . . ?
H49A C49A H49B 108.7 . . ?
C49B O45B C46B 106.6(6) . . ?
C49B O45B K35 126.3(6) . . ?
C46B O45B K35 107.5(8) . . ?
C47B C46B O45B 101.4(9) . . ?
C47B C46B K35 106.5(10) . . ?
O45B C46B K35 48.6(6) . . ?
C47B C46B H46C 111.5 . . ?
O45B C46B H46C 111.5 . . ?
K35 C46B H46C 64.8 . . ?
C47B C46B H46D 111.5 . . ?
O45B C46B H46D 111.5 . . ?
K35 C46B H46D 140.4 . . ?
H46C C46B H46D 109.3 . . ?
C46B C47B C48B 105.6(9) . . ?
C46B C47B H47C 110.6 . . ?
C48B C47B H47C 110.6 . . ?
C46B C47B H47D 110.6 . . ?
C48B C47B H47D 110.6 . . ?
H47C C47B H47D 108.7 . . ?
C49B C48B C47B 106.6(8) . . ?
C49B C48B H48C 110.4 . . ?
C47B C48B H48C 110.4 . . ?
C49B C48B H48D 110.4 . . ?
C47B C48B H48D 110.4 . . ?
H48C C48B H48D 108.6 . . ?
C48B C49B O45B 104.7(8) . . ?
C48B C49B H49C 110.8 . . ?
O45B C49B H49C 110.8 . . ?
C48B C49B H49D 110.8 . . ?
O45B C49B H49D 110.8 . . ?
H49C C49B H49D 108.9 . . ?
O63A K50 O66A 62.91(14) . . ?
O63A K50 O69B 82.9(3) . 2_655 ?
O66A K50 O69B 102.7(2) . 2_655 ?
O69B K50 O69B 164.7(6) 2_655 . ?
O63A K50 O51A 123.42(12) . . ?
O66A K50 O51A 62.46(15) . . ?
O63A K50 O69A 78.0(2) . 2_655 ?
O66A K50 O69A 85.4(2) . 2_655 ?
O51A K50 O69A 84.20(19) . 2_655 ?
O63A K50 O69A 104.93(18) . . ?
O66A K50 O69A 93.0(2) . . ?
O51A K50 O69A 91.39(19) . . ?
O69A K50 O69A 175.6(3) 2_655 . ?
O63A K50 O60A 61.67(12) . . ?
O66A K50 O60A 122.34(13) . . ?
O51A K50 O60A 174.90(10) . . ?
O69A K50 O60A 97.67(15) 2_655 . ?
O69A K50 O60A 86.70(17) . . ?
O63A K50 O54A 176.83(14) . . ?
O66A K50 O54A 120.05(16) . . ?
O51A K50 O54A 59.13(12) . . ?
O69A K50 O54A 100.8(2) 2_655 . ?
O69A K50 O54A 76.44(19) . . ?
O60A K50 O54A 115.79(11) . . ?
O63A K50 O57A 119.53(15) . . ?
O66A K50 O57A 176.43(12) . . ?
O51A K50 O57A 115.79(14) . . ?
O69A K50 O57A 97.6(2) 2_655 . ?
O69A K50 O57A 83.9(2) . . ?
O60A K50 O57A 59.31(12) . . ?
O54A K50 O57A 57.57(13) . . ?
O63A K50 C64A 21.41(16) . . ?
O66A K50 C64A 42.35(17) . . ?
O51A K50 C64A 104.49(17) . . ?
O69A K50 C64A 84.2(2) 2_655 . ?
O69A K50 C64A 97.3(2) . . ?
O60A K50 C64A 80.46(15) . . ?
O54A K50 C64A 161.74(17) . . ?
O57A K50 C64A 139.68(13) . . ?
O63A K50 C65A 42.92(18) . . ?
O66A K50 C65A 22.0(2) . . ?
O51A K50 C65A 80.61(18) . . ?
O69A K50 C65A 73.9(3) 2_655 . ?
O69A K50 C65A 105.8(3) . . ?
O60A K50 C65A 104.46(17) . . ?
O54A K50 C65A 139.73(18) . . ?
O57A K50 C65A 161.2(2) . . ?
C64A K50 C65A 25.12(19) . . ?
C68A O51A C52A 112.8(7) . . ?
C68A O51A K50 113.1(5) . . ?
C52A O51A K50 118.1(3) . . ?
O51A C52A C53A 109.3(6) . . ?
O51A C52A H52A 109.8 . . ?
C53A C52A H52A 109.8 . . ?
O51A C52A H52B 109.8 . . ?
C53A C52A H52B 109.8 . . ?
H52A C52A H52B 108.3 . . ?
O54A C53A C52A 107.7(6) . . ?
O54A C53A H53A 110.2 . . ?
C52A C53A H53A 110.2 . . ?
O54A C53A H53B 110.2 . . ?
C52A C53A H53B 110.2 . . ?
H53A C53A H53B 108.5 . . ?
C55A O54A C53A 110.6(6) . . ?
C55A O54A K50 116.4(4) . . ?
C53A O54A K50 113.1(4) . . ?
O54A C55A C56A 108.5(6) . . ?
O54A C55A H55A 110.0 . . ?
C56A C55A H55A 110.0 . . ?
O54A C55A H55B 110.0 . . ?
C56A C55A H55B 110.0 . . ?
H55A C55A H55B 108.4 . . ?
O57A C56A C55A 108.6(7) . . ?
O57A C56A H56A 110.0 . . ?
C55A C56A H56A 110.0 . . ?
O57A C56A H56B 110.0 . . ?
C55A C56A H56B 110.0 . . ?
H56A C56A H56B 108.3 . . ?
C56A O57A C58A 111.6(5) . . ?
C56A O57A K50 116.1(5) . . ?
C58A O57A K50 111.3(4) . . ?
O57A C58A C59A 108.3(9) . . ?
O57A C58A H58A 110.0 . . ?
C59A C58A H58A 110.0 . . ?
O57A C58A H58B 110.0 . . ?
C59A C58A H58B 110.0 . . ?
H58A C58A H58B 108.4 . . ?
O60A C59A C58A 107.7(10) . . ?
O60A C59A H59A 110.2 . . ?
C58A C59A H59A 110.2 . . ?
O60A C59A H59B 110.2 . . ?
C58A C59A H59B 110.2 . . ?
H59A C59A H59B 108.5 . . ?
C59A O60A C61A 111.2(7) . . ?
C59A O60A K50 118.3(7) . . ?
C61A O60A K50 111.4(3) . . ?
O60A C61A C62A 109.5(8) . . ?
O60A C61A H61A 109.8 . . ?
C62A C61A H61A 109.8 . . ?
O60A C61A H61B 109.8 . . ?
C62A C61A H61B 109.8 . . ?
H61A C61A H61B 108.2 . . ?
O63A C62A C61A 108.2(10) . . ?
O63A C62A H62A 110.1 . . ?
C61A C62A H62A 110.1 . . ?
O63A C62A H62B 110.1 . . ?
C61A C62A H62B 110.1 . . ?
H62A C62A H62B 108.4 . . ?
C62A O63A C64A 111.9(7) . . ?
C62A O63A K50 118.2(6) . . ?
C64A O63A K50 114.7(4) . . ?
O63A C64A C65A 109.0(7) . . ?
O63A C64A K50 43.9(3) . . ?
C65A C64A K50 77.4(4) . . ?
O63A C64A H64A 109.9 . . ?
C65A C64A H64A 109.9 . . ?
K50 C64A H64A 93.9 . . ?
O63A C64A H64B 109.9 . . ?
C65A C64A H64B 109.9 . . ?
K50 C64A H64B 151.6 . . ?
H64A C64A H64B 108.3 . . ?
O66A C65A C64A 106.9(8) . . ?
O66A C65A K50 45.9(4) . . ?
C64A C65A K50 77.4(4) . . ?
O66A C65A H65A 110.3 . . ?
C64A C65A H65A 110.3 . . ?
K50 C65A H65A 89.3 . . ?
O66A C65A H65B 110.3 . . ?
C64A C65A H65B 110.3 . . ?
K50 C65A H65B 155.3 . . ?
H65A C65A H65B 108.6 . . ?
C67A O66A C65A 109.3(6) . . ?
C67A O66A K50 113.0(3) . . ?
C65A O66A K50 112.1(6) . . ?
O66A C67A C68A 109.4(6) . . ?
O66A C67A K50 45.5(2) . . ?
C68A C67A K50 79.3(4) . . ?
O66A C67A H67A 109.8 . . ?
C68A C67A H67A 109.8 . . ?
K50 C67A H67A 154.4 . . ?
O66A C67A H67B 109.8 . . ?
C68A C67A H67B 109.8 . . ?
K50 C67A H67B 89.9 . . ?
H67A C67A H67B 108.2 . . ?
O51A C68A C67A 107.3(6) . . ?
O51A C68A H68A 110.2 . . ?
C67A C68A H68A 110.2 . . ?
O51A C68A H68B 110.2 . . ?
C67A C68A H68B 110.2 . . ?
H68A C68A H68B 108.5 . . ?
C73A O69A C70A 107.8(6) . . ?
C73A O69A K50 122.1(6) . . ?
C70A O69A K50 110.7(8) . . ?
C71A C70A O69A 86.5(8) . . ?
C71A C70A H70A 114.2 . . ?
O69A C70A H70A 114.2 . . ?
C71A C70A H70B 114.2 . . ?
O69A C70A H70B 114.2 . . ?
H70A C70A H70B 111.4 . . ?
C70A C71A C72A 104.7(10) . . ?
C70A C71A H71A 110.8 . . ?
C72A C71A H71A 110.8 . . ?
C70A C71A H71B 110.8 . . ?
C72A C71A H71B 110.8 . . ?
H71A C71A H71B 108.9 . . ?
C73A C72A C71A 94.2(8) . . ?
C73A C72A H72A 112.9 . . ?
C71A C72A H72A 112.9 . . ?
C73A C72A H72B 112.9 . . ?
C71A C72A H72B 112.9 . . ?
H72A C72A H72B 110.3 . . ?
C72A C73A O69A 110.9(7) . . ?
C72A C73A H73A 109.5 . . ?
O69A C73A H73A 109.5 . . ?
C72A C73A H73B 109.5 . . ?
O69A C73A H73B 109.5 . . ?
H73A C73A H73B 108.0 . . ?
C73B O69B C70B 104.3(8) . . ?
C73B O69B K50 114.4(9) . . ?
C70B O69B K50 138.4(8) . . ?
C71B C70B O69B 85.0(9) . . ?
C71B C70B H70C 114.5 . . ?
O69B C70B H70C 114.5 . . ?
C71B C70B H70D 114.5 . . ?
O69B C70B H70D 114.5 . . ?
H70C C70B H70D 111.6 . . ?
C70B C71B C72B 96.6(9) . . ?
C70B C71B H71C 112.4 . . ?
C72B C71B H71C 112.4 . . ?
C70B C71B H71D 112.4 . . ?
C72B C71B H71D 112.4 . . ?
H71C C71B H71D 110.0 . . ?
C73B C72B C71B 100.7(9) . . ?
C73B C72B H72C 111.6 . . ?
C71B C72B H72C 111.6 . . ?
C73B C72B H72D 111.6 . . ?
C71B C72B H72D 111.6 . . ?
H72C C72B H72D 109.4 . . ?
C72B C73B O69B 105.8(9) . . ?
C72B C73B H73C 110.6 . . ?
O69B C73B H73C 110.6 . . ?
C72B C73B H73D 110.6 . . ?
O69B C73B H73D 110.6 . . ?
H73C C73B H73D 108.7 . . ?
C78A O74A C75A 107.7(5) . . ?
O74A C75A C76A 102.2(5) . . ?
O74A C75A H75A 111.3 . . ?
C76A C75A H75A 111.3 . . ?
O74A C75A H75B 111.3 . . ?
C76A C75A H75B 111.3 . . ?
H75A C75A H75B 109.2 . . ?
C77A C76A C75A 108.1(6) . . ?
C77A C76A H76A 110.1 . . ?
C75A C76A H76A 110.1 . . ?
C77A C76A H76B 110.1 . . ?
C75A C76A H76B 110.1 . . ?
H76A C76A H76B 108.4 . . ?
C78A C77A C76A 107.1(6) . . ?
C78A C77A H77A 110.3 . . ?
C76A C77A H77A 110.3 . . ?
C78A C77A H77B 110.3 . . ?
C76A C77A H77B 110.3 . . ?
H77A C77A H77B 108.6 . . ?
C77A C78A O74A 112.9(5) . . ?
C77A C78A H78A 109.0 . . ?
O74A C78A H78A 109.0 . . ?
C77A C78A H78B 109.0 . . ?
O74A C78A H78B 109.0 . . ?
H78A C78A H78B 107.8 . . ?
C78B O74B C75B 103.1(10) . . ?
C76B C75B O74B 88.4(13) . . ?
C76B C75B H75C 113.9 . . ?
O74B C75B H75C 113.9 . . ?
C76B C75B H75D 113.9 . . ?
O74B C75B H75D 113.9 . . ?
H75C C75B H75D 111.1 . . ?
C75B C76B C77B 94.9(14) . . ?
C75B C76B H76C 112.8 . . ?
C77B C76B H76C 112.8 . . ?
C75B C76B H76D 112.8 . . ?
C77B C76B H76D 112.8 . . ?
H76C C76B H76D 110.2 . . ?
C78B C77B C76B 107.0(16) . . ?
C78B C77B H77C 110.3 . . ?
C76B C77B H77C 110.3 . . ?
C78B C77B H77D 110.3 . . ?
C76B C77B H77D 110.3 . . ?
H77C C77B H77D 108.6 . . ?
C77B C78B O74B 103.1(12) . . ?
C77B C78B H78C 111.1 . . ?
O74B C78B H78C 111.1 . . ?
C77B C78B H78D 111.1 . . ?
O74B C78B H78D 111.1 . . ?
H78C C78B H78D 109.1 . . ?
C83A O79A C80A 104.0(7) . . ?
C81A C80A O79A 99.9(8) . . ?
C81A C80A H80A 111.8 . . ?
O79A C80A H80A 111.8 . . ?
C81A C80A H80B 111.8 . . ?
O79A C80A H80B 111.8 . . ?
H80A C80A H80B 109.5 . . ?
C80A C81A C82A 102.4(11) . . ?
C80A C81A H81A 111.3 . . ?
C82A C81A H81A 111.3 . . ?
C80A C81A H81B 111.3 . . ?
C82A C81A H81B 111.3 . . ?
H81A C81A H81B 109.2 . . ?
C83A C82A C81A 100.0(11) . . ?
C83A C82A H82A 111.8 . . ?
C81A C82A H82A 111.8 . . ?
C83A C82A H82B 111.8 . . ?
C81A C82A H82B 111.8 . . ?
H82A C82A H82B 109.5 . . ?
C82A C83A O79A 108.7(10) . . ?
C82A C83A H83A 110.0 . . ?
O79A C83A H83A 110.0 . . ?
C82A C83A H83B 110.0 . . ?
O79A C83A H83B 110.0 . . ?
H83A C83A H83B 108.3 . . ?
C83B O79B C80B 103.7(9) . . ?
C81B C80B O79B 85.6(8) . . ?
C81B C80B H80C 114.4 . . ?
O79B C80B H80C 114.4 . . ?
C81B C80B H80D 114.4 . . ?
O79B C80B H80D 114.4 . . ?
H80C C80B H80D 111.5 . . ?
C82B C81B C80B 106.7(8) . . ?
C82B C81B H81C 110.4 . . ?
C80B C81B H81C 110.4 . . ?
C82B C81B H81D 110.4 . . ?
C80B C81B H81D 110.4 . . ?
H81C C81B H81D 108.6 . . ?
C83B C82B C81B 110.3(9) . . ?
C83B C82B H82C 109.6 . . ?
C81B C82B H82C 109.6 . . ?
C83B C82B H82D 109.6 . . ?
C81B C82B H82D 109.6 . . ?
H82C C82B H82D 108.1 . . ?
C82B C83B O79B 91.6(11) . . ?
C82B C83B H83C 113.4 . . ?
O79B C83B H83C 113.4 . . ?
C82B C83B H83D 113.4 . . ?
O79B C83B H83D 113.4 . . ?
H83C C83B H83D 110.7 . . ?
C88A O84A C85A 101.1(7) . . ?
C86A C85A O84A 94.5(9) . . ?
C86A C85A H85A 112.8 . . ?
O84A C85A H85A 112.8 . . ?
C86A C85A H85B 112.8 . . ?
O84A C85A H85B 112.8 . . ?
H85A C85A H85B 110.3 . . ?
C85A C86A C87A 86.7(9) . . ?
C85A C86A H86A 114.2 . . ?
C87A C86A H86A 114.2 . . ?
C85A C86A H86B 114.2 . . ?
C87A C86A H86B 114.2 . . ?
H86A C86A H86B 111.4 . . ?
C88A C87A C86A 103.3(10) . . ?
C88A C87A H87A 111.1 . . ?
C86A C87A H87A 111.1 . . ?
C88A C87A H87B 111.1 . . ?
C86A C87A H87B 111.1 . . ?
H87A C87A H87B 109.1 . . ?
O84A C88A C87A 106.8(8) . . ?
O84A C88A H88A 110.4 . . ?
C87A C88A H88A 110.4 . . ?
O84A C88A H88B 110.4 . . ?
C87A C88A H88B 110.4 . . ?
H88A C88A H88B 108.6 . . ?
C88B O84B C85B 102.6(8) . . ?
C86B C85B O84B 92.0(10) . . ?
C86B C85B H85C 113.3 . . ?
O84B C85B H85C 113.3 . . ?
C86B C85B H85D 113.3 . . ?
O84B C85B H85D 113.3 . . ?
H85C C85B H85D 110.6 . . ?
C85B C86B C87B 83.3(9) . . ?
C85B C86B H86C 114.8 . . ?
C87B C86B H86C 114.8 . . ?
C85B C86B H86D 114.8 . . ?
C87B C86B H86D 114.8 . . ?
H86C C86B H86D 111.8 . . ?
C88B C87B C86B 108.7(9) . . ?
C88B C87B H87C 110.0 . . ?
C86B C87B H87C 110.0 . . ?
C88B C87B H87D 110.0 . . ?
C86B C87B H87D 110.0 . . ?
H87C C87B H87D 108.3 . . ?
C87B C88B O84B 99.1(7) . . ?
C87B C88B H88C 112.0 . . ?
O84B C88B H88C 112.0 . . ?
C87B C88B H88D 112.0 . . ?
O84B C88B H88D 112.0 . . ?
H88C C88B H88D 109.6 . . ?

loop_
_geom_bond_atom_site_label_1
_geom_bond_atom_site_label_2
_geom_bond_distance
_geom_bond_site_symmetry_2
_geom_bond_publ_flag
Mn1 C2 1.7481(17) . ?
Mn1 C1 1.7781(17) . ?
Mn1 N1 2.0460(13) . ?
Mn1 O3 2.0762(12) . ?
Mn1 P1 2.3134(5) . ?
Mn1 P2 2.3366(5) . ?
N1 C7 1.348(2) . ?
N1 C6 1.388(2) . ?
O1 C1 1.161(2) . ?
P1 C4 1.8523(18) . ?
P1 C11 1.8914(18) . ?
P1 C15 1.9067(18) . ?
C2 O2 1.172(2) . ?
P2 C5 1.7667(18) . ?
P2 C23 1.891(2) . ?
P2 C19 1.9129(19) . ?
C3 O4 1.231(2) . ?
C3 O3 1.270(2) . ?
C3 C4 1.545(3) . ?
C4 C7 1.510(2) . ?
C4 H4 1.0000 . ?
C5 C6 1.379(2) . ?
C5 H5 0.9500 . ?
C8 C7 1.375(2) . ?
C8 C9 1.412(3) . ?
C8 H8 0.9500 . ?
C6 C10 1.438(2) . ?
C9 C10 1.348(3) . ?
C9 H9 0.9500 . ?
C10 H10 0.9500 . ?
C15 C17 1.532(3) . ?
C15 C18 1.535(2) . ?
C15 C16 1.536(3) . ?
C14 C11 1.532(3) . ?
C14 H14A 0.9800 . ?
C14 H14B 0.9800 . ?
C14 H14C 0.9800 . ?
C13 C11 1.536(3) . ?
C13 H13A 0.9800 . ?
C13 H13B 0.9800 . ?
C13 H13C 0.9800 . ?
C12 C11 1.533(3) . ?
C12 H12A 0.9800 . ?
C12 H12B 0.9800 . ?
C12 H12C 0.9800 . ?
C16 H16A 0.9800 . ?
C16 H16B 0.9800 . ?
C16 H16C 0.9800 . ?
C17 H17A 0.9800 . ?
C17 H17B 0.9800 . ?
C17 H17C 0.9800 . ?
C23 C25 1.525(3) . ?
C23 C26 1.526(3) . ?
C23 C24 1.540(3) . ?
C22 C19 1.529(3) . ?
C22 H22A 0.9800 . ?
C22 H22B 0.9800 . ?
C22 H22C 0.9800 . ?
C21 C19 1.534(3) . ?
C21 H21A 0.9800 . ?
C21 H21B 0.9800 . ?
C21 H21C 0.9800 . ?
C20 C19 1.531(3) . ?
C20 H20A 0.9800 . ?
C20 H20B 0.9800 . ?
C20 H20C 0.9800 . ?
C18 H18A 0.9800 . ?
C18 H18B 0.9800 . ?
C18 H18C 0.9800 . ?
C25 H25A 0.9800 . ?
C25 H25B 0.9800 . ?
C25 H25C 0.9800 . ?
C24 H24A 0.9800 . ?
C24 H24B 0.9800 . ?
C24 H24C 0.9800 . ?
C26 H26A 0.9800 . ?
C26 H26B 0.9800 . ?
C26 H26C 0.9800 . ?
K35 O45A 2.710(5) 7_546 ?
K35 O45A 2.710(5) . ?
K35 O45B 2.738(8) . ?
K35 O45B 2.738(8) 7_546 ?
K35 O43 2.7708(12) . ?
K35 O43 2.7709(12) 7_546 ?
K35 O40 2.7941(12) 7_546 ?
K35 O40 2.7941(12) . ?
K35 O37 2.7972(13) . ?
K35 O37 2.7973(13) 7_546 ?
K35 C49A 3.475(9) . ?
K35 C49A 3.475(9) 7_546 ?
C36 O37 1.410(3) . ?
C36 C44 1.492(3) 7_546 ?
C36 H36A 0.9900 . ?
C36 H36B 0.9900 . ?
O37 C38 1.417(2) . ?
C38 C39 1.477(3) . ?
C38 H38A 0.9900 . ?
C38 H38B 0.9900 . ?
C39 O40 1.408(2) . ?
C39 H39A 0.9900 . ?
C39 H39B 0.9900 . ?
O40 C41 1.415(2) . ?
C41 C42 1.484(3) . ?
C41 H41A 0.9900 . ?
C41 H41B 0.9900 . ?
C42 O43 1.418(2) . ?
C42 H42A 0.9900 . ?
C42 H42B 0.9900 . ?
O43 C44 1.406(3) . ?
C44 H44A 0.9900 . ?
C44 H44B 0.9900 . ?
O45A C49A 1.426(7) . ?
O45A C46A 1.455(7) . ?
C46A C47A 1.504(8) . ?
C46A H46A 0.9900 . ?
C46A H46B 0.9900 . ?
C47A C48A 1.512(9) . ?
C47A H47A 0.9900 . ?
C47A H47B 0.9900 . ?
C48A C49A 1.429(9) . ?
C48A H48A 0.9900 . ?
C48A H48B 0.9900 . ?
C49A H49A 0.9900 . ?
C49A H49B 0.9900 . ?
O45B C49B 1.380(9) . ?
O45B C46B 1.483(10) . ?
C46B C47B 1.411(13) . ?
C46B H46C 0.9900 . ?
C46B H46D 0.9900 . ?
C47B C48B 1.526(13) . ?
C47B H47C 0.9900 . ?
C47B H47D 0.9900 . ?
C48B C49B 1.356(12) . ?
C48B H48C 0.9900 . ?
C48B H48D 0.9900 . ?
C49B H49C 0.9900 . ?
C49B H49D 0.9900 . ?
K50 O63A 2.669(3) . ?
K50 O66A 2.711(3) . ?
K50 O69B 2.752(10) 2_655 ?
K50 O69B 2.752(10) . ?
K50 O51A 2.753(3) . ?
K50 O69A 2.757(8) 2_655 ?
K50 O69A 2.758(8) . ?
K50 O60A 2.780(3) . ?
K50 O54A 2.876(4) . ?
K50 O57A 2.905(4) . ?
K50 C64A 3.499(6) . ?
K50 C65A 3.499(10) . ?
O51A C68A 1.411(10) . ?
O51A C52A 1.421(6) . ?
C52A C53A 1.480(10) . ?
C52A H52A 0.9900 . ?
C52A H52B 0.9900 . ?
C53A O54A 1.411(8) . ?
C53A H53A 0.9900 . ?
C53A H53B 0.9900 . ?
O54A C55A 1.407(7) . ?
C55A C56A 1.496(10) . ?
C55A H55A 0.9900 . ?
C55A H55B 0.9900 . ?
C56A O57A 1.393(11) . ?
C56A H56A 0.9900 . ?
C56A H56B 0.9900 . ?
O57A C58A 1.421(7) . ?
C58A C59A 1.515(13) . ?
C58A H58A 0.9900 . ?
C58A H58B 0.9900 . ?
C59A O60A 1.408(14) . ?
C59A H59A 0.9900 . ?
C59A H59B 0.9900 . ?
O60A C61A 1.414(6) . ?
C61A C62A 1.506(14) . ?
C61A H61A 0.9900 . ?
C61A H61B 0.9900 . ?
C62A O63A 1.406(13) . ?
C62A H62A 0.9900 . ?
C62A H62B 0.9900 . ?
O63A C64A 1.406(8) . ?
C64A C65A 1.522(12) . ?
C64A H64A 0.9900 . ?
C64A H64B 0.9900 . ?
C65A O66A 1.415(10) . ?
C65A H65A 0.9900 . ?
C65A H65B 0.9900 . ?
O66A C67A 1.399(7) . ?
C67A C68A 1.528(9) . ?
C67A H67A 0.9900 . ?
C67A H67B 0.9900 . ?
C68A H68A 0.9900 . ?
C68A H68B 0.9900 . ?
O69A C73A 1.385(8) . ?
O69A C70A 1.483(10) . ?
C70A C71A 1.476(13) . ?
C70A H70A 0.9900 . ?
C70A H70B 0.9900 . ?
C71A C72A 1.524(12) . ?
C71A H71A 0.9900 . ?
C71A H71B 0.9900 . ?
C72A C73A 1.365(12) . ?
C72A H72A 0.9900 . ?
C72A H72B 0.9900 . ?
C73A H73A 0.9900 . ?
C73A H73B 0.9900 . ?
O69B C73B 1.395(11) . ?
O69B C70B 1.544(12) . ?
C70B C71B 1.498(13) . ?
C70B H70C 0.9900 . ?
C70B H70D 0.9900 . ?
C71B C72B 1.614(13) . ?
C71B H71C 0.9900 . ?
C71B H71D 0.9900 . ?
C72B C73B 1.357(12) . ?
C72B H72C 0.9900 . ?
C72B H72D 0.9900 . ?
C73B H73C 0.9900 . ?
C73B H73D 0.9900 . ?
O74A C78A 1.396(8) . ?
O74A C75A 1.482(9) . ?
C75A C76A 1.512(9) . ?
C75A H75A 0.9900 . ?
C75A H75B 0.9900 . ?
C76A C77A 1.428(8) . ?
C76A H76A 0.9900 . ?
C76A H76B 0.9900 . ?
C77A C78A 1.358(9) . ?
C77A H77A 0.9900 . ?
C77A H77B 0.9900 . ?
C78A H78A 0.9900 . ?
C78A H78B 0.9900 . ?
O74B C78B 1.420(14) . ?
O74B C75B 1.576(15) . ?
C75B C76B 1.493(15) . ?
C75B H75C 0.9900 . ?
C75B H75D 0.9900 . ?
C76B C77B 1.516(15) . ?
C76B H76C 0.9900 . ?
C76B H76D 0.9900 . ?
C77B C78B 1.356(15) . ?
C77B H77C 0.9900 . ?
C77B H77D 0.9900 . ?
C78B H78C 0.9900 . ?
C78B H78D 0.9900 . ?
O79A C83A 1.374(10) . ?
O79A C80A 1.589(10) . ?
C80A C81A 1.419(13) . ?
C80A H80A 0.9900 . ?
C80A H80B 0.9900 . ?
C81A C82A 1.522(13) . ?
C81A H81A 0.9900 . ?
C81A H81B 0.9900 . ?
C82A C83A 1.305(12) . ?
C82A H82A 0.9900 . ?
C82A H82B 0.9900 . ?
C83A H83A 0.9900 . ?
C83A H83B 0.9900 . ?
O79B C83B 1.410(12) . ?
O79B C80B 1.566(12) . ?
C80B C81B 1.476(12) . ?
C80B H80C 0.9900 . ?
C80B H80D 0.9900 . ?
C81B C82B 1.450(12) . ?
C81B H81C 0.9900 . ?
C81B H81D 0.9900 . ?
C82B C83B 1.334(13) . ?
C82B H82C 0.9900 . ?
C82B H82D 0.9900 . ?
C83B H83C 0.9900 . ?
C83B H83D 0.9900 . ?
O84A C88A 1.355(10) . ?
O84A C85A 1.637(12) . ?
C85A C86A 1.471(13) . ?
C85A H85A 0.9900 . ?
C85A H85B 0.9900 . ?
C86A C87A 1.575(12) . ?
C86A H86A 0.9900 . ?
C86A H86B 0.9900 . ?
C87A C88A 1.364(11) . ?
C87A H87A 0.9900 . ?
C87A H87B 0.9900 . ?
C88A H88A 0.9900 . ?
C88A H88B 0.9900 . ?
O84B C88B 1.473(11) . ?
O84B C85B 1.523(12) . ?
C85B C86B 1.511(13) . ?
C85B H85C 0.9900 . ?
C85B H85D 0.9900 . ?
C86B C87B 1.617(12) . ?
C86B H86C 0.9900 . ?
C86B H86D 0.9900 . ?
C87B C88B 1.334(11) . ?
C87B H87C 0.9900 . ?
C87B H87D 0.9900 . ?
C88B H88C 0.9900 . ?
C88B H88D 0.9900 . ?

loop_
_geom_torsion_atom_site_label_1
_geom_torsion_atom_site_label_2
_geom_torsion_atom_site_label_3
_geom_torsion_atom_site_label_4
_geom_torsion
_geom_torsion_site_symmetry_1
_geom_torsion_site_symmetry_2
_geom_torsion_site_symmetry_3
_geom_torsion_site_symmetry_4
_geom_torsion_publ_flag
O4 C3 O3 Mn1 175.26(14) . . . . ?
C4 C3 O3 Mn1 -2.71(18) . . . . ?
O4 C3 C4 C7 -107.02(18) . . . . ?
O3 C3 C4 C7 71.08(18) . . . . ?
O4 C3 C4 P1 142.48(15) . . . . ?
O3 C3 C4 P1 -39.41(17) . . . . ?
C11 P1 C4 C7 -178.36(11) . . . . ?
C15 P1 C4 C7 66.44(12) . . . . ?
Mn1 P1 C4 C7 -57.21(10) . . . . ?
C11 P1 C4 C3 -67.85(13) . . . . ?
C15 P1 C4 C3 176.95(11) . . . . ?
Mn1 P1 C4 C3 53.31(10) . . . . ?
C23 P2 C5 C6 -155.11(13) . . . . ?
C19 P2 C5 C6 91.23(14) . . . . ?
Mn1 P2 C5 C6 -28.95(13) . . . . ?
P2 C5 C6 N1 15.6(2) . . . . ?
P2 C5 C6 C10 -161.35(14) . . . . ?
C7 N1 C6 C5 -163.62(15) . . . . ?
Mn1 N1 C6 C5 10.99(19) . . . . ?
C7 N1 C6 C10 13.6(2) . . . . ?
Mn1 N1 C6 C10 -171.79(12) . . . . ?
C7 C8 C9 C10 5.0(3) . . . . ?
C8 C9 C10 C6 0.6(3) . . . . ?
C5 C6 C10 C9 167.24(18) . . . . ?
N1 C6 C10 C9 -9.7(3) . . . . ?
C6 N1 C7 C8 -8.6(2) . . . . ?
Mn1 N1 C7 C8 176.70(14) . . . . ?
C6 N1 C7 C4 169.42(14) . . . . ?
Mn1 N1 C7 C4 -5.29(18) . . . . ?
C9 C8 C7 N1 -1.0(3) . . . . ?
C9 C8 C7 C4 -178.81(17) . . . . ?
C3 C4 C7 N1 -64.76(17) . . . . ?
P1 C4 C7 N1 46.52(16) . . . . ?
C3 C4 C7 C8 113.22(19) . . . . ?
P1 C4 C7 C8 -135.50(16) . . . . ?
C4 P1 C11 C14 165.87(13) . . . . ?
C15 P1 C11 C14 -81.88(15) . . . . ?
Mn1 P1 C11 C14 65.94(15) . . . . ?
C4 P1 C11 C12 50.63(17) . . . . ?
C15 P1 C11 C12 162.88(15) . . . . ?
Mn1 P1 C11 C12 -49.30(18) . . . . ?
C4 P1 C11 C13 -70.4(2) . . . . ?
C15 P1 C11 C13 41.9(2) . . . . ?
Mn1 P1 C11 C13 -170.30(16) . . . . ?
C5 P2 C23 C25 -163.55(15) . . . . ?
C19 P2 C23 C25 -50.26(18) . . . . ?
Mn1 P2 C23 C25 85.09(16) . . . . ?
C5 P2 C23 C26 78.44(16) . . . . ?
C19 P2 C23 C26 -168.28(15) . . . . ?
Mn1 P2 C23 C26 -32.92(18) . . . . ?
C5 P2 C23 C24 -38.59(19) . . . . ?
C19 P2 C23 C24 74.69(18) . . . . ?
Mn1 P2 C23 C24 -149.95(15) . . . . ?
C44 C36 O37 C38 177.3(2) 7_546 . . . ?
C44 C36 O37 K35 -48.2(3) 7_546 . . . ?
C36 O37 C38 C39 -179.6(2) . . . . ?
K35 O37 C38 C39 46.9(2) . . . . ?
O37 C38 C39 O40 -63.2(2) . . . . ?
C38 C39 O40 C41 -178.89(17) . . . . ?
C38 C39 O40 K35 48.7(2) . . . . ?
C39 O40 C41 C42 178.19(17) . . . . ?
K35 O40 C41 C42 -48.34(18) . . . . ?
O40 C41 C42 O43 66.3(2) . . . . ?
C41 C42 O43 C44 178.51(18) . . . . ?
C41 C42 O43 K35 -49.69(19) . . . . ?
C42 O43 C44 C36 -178.9(2) . . . 7_546 ?
K35 O43 C44 C36 49.5(2) . . . 7_546 ?
C49A O45A C46A C47A 34.2(10) . . . . ?
K35 O45A C46A C47A -100.7(8) . . . . ?
O45A C46A C47A C48A -21.2(11) . . . . ?
C46A C47A C48A C49A 1.5(13) . . . . ?
C46A O45A C49A C48A -33.7(11) . . . . ?
K35 O45A C49A C48A 110.3(7) . . . . ?
C46A O45A C49A K35 -143.9(8) . . . . ?
C47A C48A C49A O45A 19.3(13) . . . . ?
C47A C48A C49A K35 68.8(11) . . . . ?
C49B O45B C46B C47B 35.9(15) . . . . ?
K35 O45B C46B C47B -102.1(9) . . . . ?
C49B O45B C46B K35 137.9(11) . . . . ?
O45B C46B C47B C48B -18.3(16) . . . . ?
K35 C46B C47B C48B -68.2(13) . . . . ?
C46B C47B C48B C49B -4.1(18) . . . . ?
C47B C48B C49B O45B 26.6(15) . . . . ?
C46B O45B C49B C48B -39.6(14) . . . . ?
K35 O45B C49B C48B 87.9(11) . . . . ?
C68A O51A C52A C53A -178.8(8) . . . . ?
K50 O51A C52A C53A 46.3(8) . . . . ?
O51A C52A C53A O54A -64.7(8) . . . . ?
C52A C53A O54A C55A -175.8(5) . . . . ?
C52A C53A O54A K50 51.6(7) . . . . ?
C53A O54A C55A C56A 179.4(7) . . . . ?
K50 O54A C55A C56A -49.8(7) . . . . ?
O54A C55A C56A O57A 65.1(10) . . . . ?
C55A C56A O57A C58A -177.8(7) . . . . ?
C55A C56A O57A K50 -48.8(10) . . . . ?
C56A O57A C58A C59A -175.5(10) . . . . ?
K50 O57A C58A C59A 53.0(8) . . . . ?
O57A C58A C59A O60A -67.3(16) . . . . ?
C58A C59A O60A C61A 178.3(10) . . . . ?
C58A C59A O60A K50 47.6(18) . . . . ?
C59A O60A C61A C62A 175.0(16) . . . . ?
K50 O60A C61A C62A -50.7(8) . . . . ?
O60A C61A C62A O63A 63.4(14) . . . . ?
C61A C62A O63A C64A 179.3(9) . . . . ?
C61A C62A O63A K50 -44.1(16) . . . . ?
C62A O63A C64A C65A -175.5(11) . . . . ?
K50 O63A C64A C65A 46.3(8) . . . . ?
C62A O63A C64A K50 138.2(11) . . . . ?
O63A C64A C65A O66A -66.4(12) . . . . ?
K50 C64A C65A O66A -35.6(8) . . . . ?
O63A C64A C65A K50 -30.9(5) . . . . ?
C64A C65A O66A C67A 178.3(8) . . . . ?
K50 C65A O66A C67A 126.1(7) . . . . ?
C64A C65A O66A K50 52.3(11) . . . . ?
C65A O66A C67A C68A -177.1(9) . . . . ?
K50 O66A C67A C68A -51.5(7) . . . . ?
C65A O66A C67A K50 -125.6(8) . . . . ?
C52A O51A C68A C67A 174.8(6) . . . . ?
K50 O51A C68A C67A -47.9(8) . . . . ?
O66A C67A C68A O51A 67.7(9) . . . . ?
K50 C67A C68A O51A 33.1(6) . . . . ?
C73A O69A C70A C71A 45.7(12) . . . . ?
K50 O69A C70A C71A -90.2(9) . . . . ?
O69A C70A C71A C72A -57.1(14) . . . . ?
C70A C71A C72A C73A 49.7(17) . . . . ?
C71A C72A C73A O69A -16.8(16) . . . . ?
C70A O69A C73A C72A -19.7(16) . . . . ?
K50 O69A C73A C72A 110.1(12) . . . . ?
C73B O69B C70B C71B 62.2(14) . . . . ?
K50 O69B C70B C71B -96.0(14) . . . . ?
O69B C70B C71B C72B -59.2(11) . . . . ?
C70B C71B C72B C73B 45.8(15) . . . . ?
C71B C72B C73B O69B -5.0(18) . . . . ?
C70B O69B C73B C72B -36.7(19) . . . . ?
K50 O69B C73B C72B 127.6(11) . . . . ?
C78A O74A C75A C76A -8.6(11) . . . . ?
O74A C75A C76A C77A 13.9(11) . . . . ?
C75A C76A C77A C78A -14.4(13) . . . . ?
C76A C77A C78A O74A 9.0(13) . . . . ?
C75A O74A C78A C77A 0.2(13) . . . . ?
C78B O74B C75B C76B -57(2) . . . . ?
O74B C75B C76B C77B 58.0(19) . . . . ?
C75B C76B C77B C78B -49(3) . . . . ?
C76B C77B C78B O74B 11(4) . . . . ?
C75B O74B C78B C77B 29(3) . . . . ?
C83A O79A C80A C81A -6(2) . . . . ?
O79A C80A C81A C82A 30.8(19) . . . . ?
C80A C81A C82A C83A -49(2) . . . . ?
C81A C82A C83A O79A 47(2) . . . . ?
C80A O79A C83A C82A -27(2) . . . . ?
C83B O79B C80B C81B -60.1(14) . . . . ?
O79B C80B C81B C82B 33.0(15) . . . . ?
C80B C81B C82B C83B 0(2) . . . . ?
C81B C82B C83B O79B -36.5(18) . . . . ?
C80B O79B C83B C82B 62.3(15) . . . . ?
C88A O84A C85A C86A 47.4(12) . . . . ?
O84A C85A C86A C87A -58.9(12) . . . . ?
C85A C86A C87A C88A 62.5(14) . . . . ?
C85A O84A C88A C87A -6.4(13) . . . . ?
C86A C87A C88A O84A -34.1(15) . . . . ?
C88B O84B C85B C86B -60.0(13) . . . . ?
O84B C85B C86B C87B 63.0(11) . . . . ?
C85B C86B C87B C88B -60.5(16) . . . . ?
C86B C87B C88B O84B 24.9(18) . . . . ?
C85B O84B C88B C87B 20.1(16) . . . . ?
